data_7247366
loop_
_publ_author_name
'Li, Ying-Yu'
'Jin, Guan-Yu'
'Wang, Zhi-Qiang'
'Hu, Cong'
'Wang, Xue-Dong'
'Liu, Jian-Ming'
'Liu, Min'
'Han, Hong-Liang'
'Li, Zhong-Feng'
'Jin, Qiong-Hua'

_publ_section_title
;
 Facile fabrication and characterization of rare earth complexes based on
 Keggin-type polyoxometalate with highly efficient activity for
 photocatalytic degradation of MO
;
_journal_issue 41
_journal_name_full CrystEngComm
_journal_page_first 5851
_journal_page_last 5860
_journal_paper_doi 10.1039/D3CE00746D
_journal_volume 25
_journal_year 2023
_chemical_formula_sum 'C32 H77 N O59 P7 Tm W12'
_chemical_formula_weight 4011.87
_space_group_IT_number 14
_space_group_name_Hall '-P 2ybc'
_space_group_name_H-M_alt 'P 1 21/c 1'
_symmetry_cell_setting monoclinic
_symmetry_space_group_name_H-M 'P 1 21/c 1'
_atom_sites_solution_hydrogens geom
_atom_sites_solution_primary direct
_atom_sites_solution_secondary difmap
_audit_creation_method SHELXL-97
_audit_update_record
;
2023-05-15 deposited with the CCDC.	2023-09-12 downloaded from the CCDC.
;
_cell_angle_alpha 90.00
_cell_angle_beta 113.447(5)
_cell_angle_gamma 90.00
_cell_formula_units_Z 4
_cell_length_a 25.235(3)
_cell_length_b 14.4532(16)
_cell_length_c 24.186(3)
_cell_measurement_reflns_used 5584
_cell_measurement_temperature 298(2)
_cell_measurement_theta_max 26.705
_cell_measurement_theta_min 2.299
_cell_volume 8092.9(17)
_computing_cell_refinement 'Bruker SMART'
_computing_data_collection 'Bruker SMART'
_computing_data_reduction 'Bruker SAINT'
_computing_molecular_graphics 'Bruker SHELXTL'
_computing_publication_material 'Bruker SHELXTL'
_computing_structure_refinement 'SHELXL-97 (Sheldrick, 1997)'
_computing_structure_solution 'SHELXS-97 (Sheldrick, 1990)'
_diffrn_ambient_temperature 298(2)
_diffrn_measured_fraction_theta_full 0.994
_diffrn_measured_fraction_theta_max 0.994
_diffrn_measurement_device_type 'CCD area detector'
_diffrn_measurement_method 'phi and omega scans'
_diffrn_radiation_monochromator graphite
_diffrn_radiation_source 'fine-focus sealed tube'
_diffrn_radiation_type MoK\a
_diffrn_radiation_wavelength 0.71073
_diffrn_reflns_av_R_equivalents 0.0000
_diffrn_reflns_av_sigmaI/netI 0.1804
_diffrn_reflns_limit_h_max 27
_diffrn_reflns_limit_h_min -30
_diffrn_reflns_limit_k_max 17
_diffrn_reflns_limit_k_min 0
_diffrn_reflns_limit_l_max 28
_diffrn_reflns_limit_l_min 0
_diffrn_reflns_number 14198
_diffrn_reflns_theta_full 25.02
_diffrn_reflns_theta_max 25.02
_diffrn_reflns_theta_min 1.84
_exptl_absorpt_coefficient_mu 18.304
_exptl_absorpt_correction_T_max 0.1699
_exptl_absorpt_correction_T_min 0.1017
_exptl_absorpt_correction_type multi-scan
_exptl_absorpt_process_details sadabs
_exptl_crystal_colour colourless
_exptl_crystal_density_diffrn 3.293
_exptl_crystal_density_method 'not measured'
_exptl_crystal_description bulk
_exptl_crystal_F_000 7240
_exptl_crystal_size_max 0.23
_exptl_crystal_size_mid 0.18
_exptl_crystal_size_min 0.15
_refine_diff_density_max 4.138
_refine_diff_density_min -4.913
_refine_diff_density_rms 0.515
_refine_ls_extinction_method none
_refine_ls_goodness_of_fit_ref 1.077
_refine_ls_hydrogen_treatment mixed
_refine_ls_matrix_type full
_refine_ls_number_parameters 1049
_refine_ls_number_reflns 14198
_refine_ls_number_restraints 2539
_refine_ls_restrained_S_all 1.010
_refine_ls_R_factor_all 0.1695
_refine_ls_R_factor_gt 0.0886
_refine_ls_shift/su_max 0.038
_refine_ls_shift/su_mean 0.000
_refine_ls_structure_factor_coef Fsqd
_refine_ls_weighting_details 'calc w=1/[\s^2^(Fo^2^)+(0.0834P)^2^+0.0000P] where P=(Fo^2^+2Fc^2^)/3'
_refine_ls_weighting_scheme calc
_refine_ls_wR_factor_gt 0.1980
_refine_ls_wR_factor_ref 0.2335
_reflns_number_gt 7059
_reflns_number_total 14198
_reflns_threshold_expression >2sigma(I)
_cod_data_source_file d3ce00746d25.cif
_cod_data_source_block 201208f
_cod_depositor_comments
;
The following automatic conversions were performed:

data item '_symmetry_cell_setting' value 'Monoclinic' was changed to
'monoclinic' in accordance with the
/home/data/users/saulius/crontab/automatic-downloads/rss-feeds/RSC/lib/dictionaries/cif_core.dic
dictionary named 'cif_core.dic' version 2.4.2 last updated on
2011-04-26.

Automatic conversion script
Id: cif_fix_values 8170 2020-07-09 18:12:32Z antanas 

 Adding full bibliography for 7247364--7247369.cif.
;
_cod_original_cell_volume 8092.8(15)
_cod_original_sg_symbol_H-M P2(1)/c
_cod_database_code 7247366

loop_
_symmetry_equiv_pos_as_xyz
'x, y, z'
'-x, y+1/2, -z+1/2'
'-x, -y, -z'
'x, -y-1/2, z-1/2'

loop_
_atom_site_label
_atom_site_type_symbol
_atom_site_fract_x
_atom_site_fract_y
_atom_site_fract_z
_atom_site_U_iso_or_equiv
_atom_site_adp_type
_atom_site_occupancy
_atom_site_symmetry_multiplicity
_atom_site_calc_flag
_atom_site_refinement_flags
_atom_site_disorder_assembly
_atom_site_disorder_group
Tm1 Tm 0.75764(6) 0.53618(8) 0.75756(6) 0.0423(3) Uani 1 1 d . . .
W1 W 0.56594(5) 0.81347(8) 0.59706(6) 0.0474(3) Uani 1 1 d . . .
W2 W 0.49884(6) 0.77659(8) 0.44047(6) 0.0498(4) Uani 1 1 d . . .
W3 W 0.41443(6) 0.82419(8) 0.52296(6) 0.0530(4) Uani 1 1 d . . .
W4 W 0.41487(6) 1.04768(9) 0.58143(6) 0.0509(4) Uani 1 1 d . . .
W5 W 0.56586(6) 1.03625(8) 0.65669(6) 0.0477(4) Uani 1 1 d . . .
W6 W 0.65100(5) 0.99069(8) 0.57486(6) 0.0501(4) Uani 1 1 d . . .
W7 W 0.96419(6) 0.79576(8) 0.05644(6) 0.0456(3) Uani 1 1 d . . .
W8 W 1.02861(6) 0.98256(9) 0.15407(6) 0.0505(4) Uani 1 1 d . . .
W9 W 1.11029(6) 0.85116(8) 0.09333(6) 0.0555(4) Uani 1 1 d . . .
W10 W 1.07972(6) 0.86567(8) -0.06133(7) 0.0570(4) Uani 1 1 d . . .
W11 W 0.93322(5) 0.81501(8) -0.09832(6) 0.0460(3) Uani 1 1 d . . .
W12 W 0.85438(6) 0.94664(9) -0.03403(6) 0.0511(4) Uani 1 1 d . . .
N1 N 0.5973(14) 0.490(3) 0.5632(15) 0.101(13) Uani 1 1 d . . .
O1 O 0.7983(9) 0.5383(14) 0.8579(10) 0.068(4) Uani 1 1 d U . .
O2 O 0.8664(10) 0.5469(15) 0.9645(10) 0.073(4) Uani 1 1 d DU . .
O3 O 0.7701(10) 0.5189(14) 0.9434(10) 0.074(4) Uani 1 1 d DU . .
O4 O 0.7188(9) 0.6599(14) 0.7818(10) 0.070(4) Uani 1 1 d U . .
O5 O 0.6423(10) 0.7514(17) 0.7899(11) 0.089(5) Uani 1 1 d DU . .
O6 O 0.7427(10) 0.8255(15) 0.8140(10) 0.080(4) Uani 1 1 d DU . .
O7 O 0.7769(9) 0.6383(14) 0.7020(10) 0.065(3) Uani 1 1 d U . .
O8 O 0.7601(9) 0.6550(16) 0.5933(11) 0.078(4) Uani 1 1 d DU . .
O9 O 0.8159(10) 0.7707(16) 0.6689(10) 0.076(4) Uani 1 1 d DU . .
O10 O 0.8497(9) 0.5105(14) 0.7796(10) 0.063(3) Uani 1 1 d U . .
O11 O 0.9217(9) 0.4351(14) 0.7454(9) 0.065(4) Uani 1 1 d DU . .
O12 O 0.9520(9) 0.5312(15) 0.8362(10) 0.066(4) Uani 1 1 d DU . .
O13 O 0.7541(10) 0.4314(15) 0.6876(10) 0.075(3) Uani 1 1 d U . .
O14 O 0.7178(10) 0.3435(16) 0.5897(11) 0.082(5) Uani 1 1 d DU . .
O15 O 0.7856(11) 0.2748(15) 0.6874(11) 0.088(4) Uani 1 1 d DU . .
O16 O 0.7134(10) 0.4243(16) 0.7824(10) 0.080(4) Uani 1 1 d U . .
O17 O 0.6855(12) 0.2958(17) 0.8315(12) 0.100(5) Uani 1 1 d DU . .
O18 O 0.6101(12) 0.3749(18) 0.7374(12) 0.098(5) Uani 1 1 d DU . .
O19 O 0.6666(9) 0.5612(15) 0.6858(10) 0.078(5) Uani 1 1 d U . .
H19E H 0.6513 0.5304 0.6533 0.093 Uiso 1 1 d R . .
H19F H 0.6504 0.6139 0.6802 0.093 Uiso 1 1 d R . .
O20 O 0.4950(15) 0.898(3) 0.5106(17) 0.048(4) Uani 0.50 1 d PU . .
O21 O 0.4992(16) 1.052(3) 0.5541(18) 0.054(4) Uani 0.50 1 d PU . .
O22 O 0.5576(17) 1.020(3) 0.4970(18) 0.056(4) Uani 0.50 1 d PU . .
O23 O 0.4530(17) 1.027(2) 0.4468(18) 0.052(5) Uani 0.50 1 d PU . .
O24 O 0.5488(8) 0.7621(15) 0.5198(9) 0.061(4) Uani 1 1 d U . .
O25 O 0.4844(9) 0.8005(15) 0.5800(10) 0.068(4) Uani 1 1 d U . .
O26 O 0.5635(8) 0.9037(14) 0.6499(9) 0.056(3) Uani 1 1 d U . .
O27 O 0.6300(8) 0.8729(13) 0.5936(9) 0.058(3) Uani 1 1 d U . .
O28 O 0.5971(9) 0.7265(14) 0.6406(10) 0.073(5) Uani 1 1 d U . .
O29 O 0.4364(9) 0.7722(15) 0.4697(10) 0.065(4) Uani 1 1 d U . .
O30 O 0.5605(9) 0.8339(14) 0.4286(10) 0.069(4) Uani 1 1 d U . .
O31 O 0.4991(9) 0.6721(14) 0.4125(10) 0.073(6) Uani 1 1 d U . .
O32 O 0.4078(8) 0.9175(14) 0.5723(9) 0.057(4) Uani 1 1 d U . .
O33 O 0.3766(9) 0.7424(13) 0.5367(10) 0.065(6) Uani 1 1 d U . .
O34 O 0.4860(8) 1.0305(14) 0.6399(9) 0.059(4) Uani 1 1 d U . .
O35 O 0.3582(9) 1.0536(13) 0.5018(10) 0.066(4) Uani 1 1 d U . .
O36 O 0.3770(9) 1.0730(16) 0.6186(9) 0.068(6) Uani 1 1 d U . .
O37 O 0.6291(8) 1.0386(13) 0.6306(9) 0.058(4) Uani 1 1 d U . .
O38 O 0.5512(9) 1.1606(14) 0.6253(10) 0.066(4) Uani 1 1 d U . .
O39 O 0.5976(9) 1.0587(14) 0.7289(9) 0.063(6) Uani 1 1 d U . .
O40 O 0.6357(9) 1.1121(14) 0.5409(9) 0.064(4) Uani 1 1 d U . .
O41 O 0.7190(8) 0.9851(15) 0.6115(9) 0.069(6) Uani 1 1 d U . .
O42 O 1.0133(17) 0.936(3) 0.0500(18) 0.056(4) Uani 0.50 1 d PU . .
O43 O 0.9948(16) 0.949(3) -0.0563(17) 0.048(4) Uani 0.50 1 d PU . .
O44 O 0.9401(17) 1.046(3) -0.0144(18) 0.056(4) Uani 0.50 1 d PU . .
O45 O 1.0374(16) 1.073(2) 0.0083(17) 0.047(5) Uani 0.50 1 d PU . .
O46 O 0.9837(9) 0.8781(14) 0.1216(9) 0.065(4) Uani 1 1 d U . .
O47 O 1.0431(9) 0.7804(14) 0.0779(10) 0.069(4) Uani 1 1 d U . .
O48 O 0.9500(9) 0.7608(15) -0.0216(9) 0.061(3) Uani 1 1 d U . .
O49 O 0.8947(9) 0.8574(14) 0.0257(9) 0.063(4) Uani 1 1 d U . .
O50 O 0.9473(9) 0.7017(14) 0.0864(10) 0.065(5) Uani 1 1 d U . .
O51 O 1.0902(9) 0.9165(14) 0.1444(9) 0.063(4) Uani 1 1 d U . .
O52 O 0.9664(9) 1.0542(14) 0.1258(10) 0.066(4) Uani 1 1 d U . .
O53 O 1.0422(10) 0.9699(18) 0.2291(11) 0.088(7) Uani 1 1 d U . .
O54 O 1.1042(9) 0.8180(14) 0.0183(10) 0.067(4) Uani 1 1 d U . .
O55 O 1.1620(8) 0.7800(15) 0.1374(11) 0.075(6) Uani 1 1 d U . .
O56 O 1.0120(9) 0.7969(15) -0.0815(10) 0.069(4) Uani 1 1 d U . .
O57 O 1.1166(8) 0.8029(14) -0.0888(10) 0.062(6) Uani 1 1 d U . .
O58 O 0.8716(8) 0.8733(14) -0.0869(9) 0.058(3) Uani 1 1 d U . .
O59 O 0.9351(8) 0.9093(15) -0.1502(10) 0.065(4) Uani 1 1 d U . .
O60 O 0.8980(9) 0.7311(13) -0.1468(9) 0.067(6) Uani 1 1 d U . .
O61 O 0.8512(9) 1.0424(15) -0.0854(10) 0.070(4) Uani 1 1 d U . .
O62 O 0.8686(9) 1.0352(15) 0.0251(10) 0.069(4) Uani 1 1 d U . .
O63 O 0.7860(8) 0.9214(15) -0.0517(9) 0.065(6) Uani 1 1 d U . .
P1 P 0.8074(4) 0.5664(6) 0.9185(4) 0.061(2) Uani 1 1 d U . .
P2 P 0.7092(4) 0.7355(6) 0.8159(4) 0.059(2) Uani 1 1 d U . .
P3 P 0.8016(4) 0.6660(6) 0.6574(4) 0.065(2) Uani 1 1 d U . .
P4 P 0.9055(4) 0.5173(6) 0.7734(4) 0.061(2) Uani 1 1 d U . .
P5 P 0.7352(4) 0.3431(6) 0.6572(5) 0.070(2) Uani 1 1 d U . .
P6 P 0.6732(5) 0.3431(8) 0.7700(5) 0.089(3) Uani 1 1 d U . .
P7 P 0.5000 1.0000 0.5000 0.0323(19) Uani 1 2 d SU . .
P8 P 1.0000 1.0000 0.0000 0.0342(19) Uani 1 2 d SU . .
C1 C 0.7969(14) 0.685(2) 0.9245(15) 0.068(4) Uani 1 1 d U . .
H1A H 0.8100 0.7014 0.9667 0.081 Uiso 1 1 calc R . .
H1B H 0.8198 0.7192 0.9075 0.081 Uiso 1 1 calc R . .
C2 C 0.7322(14) 0.713(2) 0.8912(15) 0.072(4) Uani 1 1 d U . .
H2A H 0.7252 0.7670 0.9108 0.086 Uiso 1 1 calc R . .
H2B H 0.7087 0.6630 0.8963 0.086 Uiso 1 1 calc R . .
C3 C 0.9126(12) 0.5310(16) 0.9453(15) 0.067(5) Uani 1 1 d DU . .
H3A H 0.9478 0.5582 0.9744 0.081 Uiso 1 1 calc R . .
H3B H 0.9037 0.5615 0.9069 0.081 Uiso 1 1 calc R . .
C4 C 0.9227(15) 0.4280(16) 0.9388(15) 0.074(8) Uani 1 1 d DU . .
H4A H 0.9057 0.3925 0.9610 0.111 Uiso 1 1 calc R . .
H4B H 0.9634 0.4159 0.9542 0.111 Uiso 1 1 calc R . .
H4C H 0.9052 0.4109 0.8970 0.111 Uiso 1 1 calc R . .
C5 C 0.7528(16) 0.4239(16) 0.9392(14) 0.083(5) Uani 1 1 d DU . .
H5A H 0.7666 0.3907 0.9126 0.099 Uiso 1 1 calc R . .
H5B H 0.7110 0.4195 0.9228 0.099 Uiso 1 1 calc R . .
C6 C 0.7784(17) 0.382(3) 1.0021(14) 0.105(10) Uani 1 1 d DU . .
H6A H 0.8135 0.4135 1.0260 0.157 Uiso 1 1 calc R . .
H6B H 0.7866 0.3174 0.9992 0.157 Uiso 1 1 calc R . .
H6C H 0.7513 0.3877 1.0207 0.157 Uiso 1 1 calc R . .
C7 C 0.6190(13) 0.8269(19) 0.8115(17) 0.094(5) Uani 1 1 d DU . .
H7A H 0.6190 0.8825 0.7891 0.113 Uiso 1 1 calc R . .
H7B H 0.6429 0.8380 0.8537 0.113 Uiso 1 1 calc R . .
C8 C 0.5571(14) 0.804(3) 0.804(2) 0.162(15) Uani 1 1 d DU . .
H8A H 0.5377 0.7707 0.7674 0.242 Uiso 1 1 calc R . .
H8B H 0.5367 0.8609 0.8030 0.242 Uiso 1 1 calc R . .
H8C H 0.5582 0.7675 0.8376 0.242 Uiso 1 1 calc R . .
C9 C 0.7425(15) 0.854(2) 0.7576(12) 0.080(5) Uani 1 1 d DU . .
H9A H 0.7036 0.8555 0.7266 0.096 Uiso 1 1 calc R . .
H9B H 0.7664 0.8143 0.7448 0.096 Uiso 1 1 calc R . .
C10 C 0.7679(16) 0.952(2) 0.7713(17) 0.097(10) Uani 1 1 d DU . .
H10A H 0.7393 0.9935 0.7736 0.145 Uiso 1 1 calc R . .
H10B H 0.7794 0.9713 0.7398 0.145 Uiso 1 1 calc R . .
H10C H 0.8008 0.9514 0.8090 0.145 Uiso 1 1 calc R . .
C11 C 0.8605(14) 0.597(2) 0.6639(15) 0.072(4) Uani 1 1 d U . .
H11A H 0.8482 0.5329 0.6572 0.086 Uiso 1 1 calc R . .
H11B H 0.8737 0.6144 0.6327 0.086 Uiso 1 1 calc R . .
C12 C 0.9081(14) 0.605(2) 0.7218(15) 0.068(4) Uani 1 1 d U . .
H12A H 0.9071 0.6652 0.7386 0.082 Uiso 1 1 calc R . .
H12B H 0.9441 0.5993 0.7165 0.082 Uiso 1 1 calc R . .
C13 C 0.7027(10) 0.691(2) 0.5715(13) 0.075(5) Uani 1 1 d DU . .
H13A H 0.7032 0.7536 0.5863 0.090 Uiso 1 1 calc R . .
H13B H 0.6790 0.6531 0.5857 0.090 Uiso 1 1 calc R . .
C14 C 0.6777(15) 0.691(3) 0.5029(13) 0.093(9) Uani 1 1 d DU . .
H14A H 0.7070 0.7096 0.4892 0.140 Uiso 1 1 calc R . .
H14B H 0.6459 0.7337 0.4879 0.140 Uiso 1 1 calc R . .
H14C H 0.6644 0.6301 0.4882 0.140 Uiso 1 1 calc R . .
C15 C 0.8309(15) 0.815(2) 0.6241(14) 0.083(5) Uani 1 1 d DU . .
H15A H 0.7957 0.8288 0.5894 0.100 Uiso 1 1 calc R . .
H15B H 0.8533 0.7720 0.6112 0.100 Uiso 1 1 calc R . .
C16 C 0.8654(14) 0.904(2) 0.6452(19) 0.105(10) Uani 1 1 d DU . .
H16A H 0.8420 0.9556 0.6248 0.158 Uiso 1 1 calc R . .
H16B H 0.8992 0.9013 0.6363 0.158 Uiso 1 1 calc R . .
H16C H 0.8768 0.9106 0.6879 0.158 Uiso 1 1 calc R . .
C17 C 0.9217(15) 0.3458(16) 0.7705(15) 0.075(5) Uani 1 1 d DU . .
H17A H 0.8827 0.3225 0.7582 0.090 Uiso 1 1 calc R . .
H17B H 0.9397 0.3480 0.8142 0.090 Uiso 1 1 calc R . .
C18 C 0.9566(14) 0.285(2) 0.7457(16) 0.086(9) Uani 1 1 d DU . .
H18A H 0.9464 0.2993 0.7040 0.130 Uiso 1 1 calc R . .
H18B H 0.9483 0.2210 0.7496 0.130 Uiso 1 1 calc R . .
H18C H 0.9971 0.2962 0.7680 0.130 Uiso 1 1 calc R . .
C19 C 1.0093(9) 0.522(2) 0.8390(14) 0.081(5) Uani 1 1 d DU . .
H19A H 1.0120 0.5452 0.8027 0.097 Uiso 1 1 calc R . .
H19B H 1.0215 0.4575 0.8444 0.097 Uiso 1 1 calc R . .
C20 C 1.0458(14) 0.579(3) 0.8935(16) 0.093(10) Uani 1 1 d DU . .
H20A H 1.0412 0.6437 0.8829 0.139 Uiso 1 1 calc R . .
H20B H 1.0856 0.5622 0.9063 0.139 Uiso 1 1 calc R . .
H20C H 1.0334 0.5683 0.9257 0.139 Uiso 1 1 calc R . .
C21 C 0.6723(16) 0.295(3) 0.6623(17) 0.083(5) Uani 1 1 d U . .
H21A H 0.6416 0.3404 0.6491 0.099 Uiso 1 1 calc R . .
H21B H 0.6596 0.2421 0.6353 0.099 Uiso 1 1 calc R . .
C22 C 0.6820(17) 0.266(3) 0.7214(17) 0.086(4) Uani 1 1 d U . .
H22A H 0.7213 0.2426 0.7398 0.104 Uiso 1 1 calc R . .
H22B H 0.6565 0.2140 0.7180 0.104 Uiso 1 1 calc R . .
C23 C 0.7527(15) 0.401(2) 0.5699(15) 0.092(5) Uani 1 1 d DU . .
H23A H 0.7927 0.3819 0.5886 0.110 Uiso 1 1 calc R . .
H23B H 0.7503 0.4650 0.5816 0.110 Uiso 1 1 calc R . .
C24 C 0.731(2) 0.395(4) 0.5016(15) 0.145(14) Uani 1 1 d DU . .
H24A H 0.7629 0.3772 0.4910 0.217 Uiso 1 1 calc R . .
H24B H 0.7168 0.4539 0.4839 0.217 Uiso 1 1 calc R . .
H24C H 0.7014 0.3494 0.4867 0.217 Uiso 1 1 calc R . .
C25 C 0.7821(14) 0.1872(18) 0.6587(15) 0.092(5) Uani 1 1 d DU . .
H25A H 0.7796 0.1959 0.6180 0.110 Uiso 1 1 calc R . .
H25B H 0.7480 0.1539 0.6568 0.110 Uiso 1 1 calc R . .
C26 C 0.8363(14) 0.133(2) 0.6957(18) 0.103(10) Uani 1 1 d DU . .
H26A H 0.8422 0.1341 0.7374 0.155 Uiso 1 1 calc R . .
H26B H 0.8690 0.1600 0.6911 0.155 Uiso 1 1 calc R . .
H26C H 0.8319 0.0698 0.6819 0.155 Uiso 1 1 calc R . .
C27 C 0.6563(15) 0.2102(19) 0.8306(19) 0.104(6) Uani 1 1 d DU . .
H27A H 0.6323 0.1931 0.7894 0.124 Uiso 1 1 calc R . .
H27B H 0.6316 0.2170 0.8525 0.124 Uiso 1 1 calc R . .
C28 C 0.7016(18) 0.135(3) 0.860(2) 0.136(11) Uani 1 1 d DU . .
H28A H 0.7371 0.1518 0.8567 0.205 Uiso 1 1 calc R . .
H28B H 0.6881 0.0772 0.8398 0.205 Uiso 1 1 calc R . .
H28C H 0.7081 0.1292 0.9017 0.205 Uiso 1 1 calc R . .
C29 C 0.5828(15) 0.448(2) 0.7561(16) 0.101(6) Uani 1 1 d DU . .
H29A H 0.6124 0.4910 0.7807 0.122 Uiso 1 1 calc R . .
H29B H 0.5648 0.4222 0.7814 0.122 Uiso 1 1 calc R . .
C30 C 0.537(2) 0.503(3) 0.705(2) 0.152(13) Uani 1 1 d DU . .
H30A H 0.5133 0.4610 0.6744 0.228 Uiso 1 1 calc R . .
H30B H 0.5555 0.5455 0.6881 0.228 Uiso 1 1 calc R . .
H30C H 0.5132 0.5367 0.7208 0.228 Uiso 1 1 calc R . .
C31 C 0.578(2) 0.476(3) 0.5185(18) 0.087(14) Uani 1 1 d . . .
C32 C 0.5465(12) 0.447(3) 0.458(2) 0.12(2) Uani 1 1 d . . .
H32A H 0.5569 0.4849 0.4313 0.183 Uiso 1 1 calc R . .
H32B H 0.5059 0.4533 0.4483 0.183 Uiso 1 1 calc R . .
H32C H 0.5554 0.3837 0.4539 0.183 Uiso 1 1 calc R . .

loop_
_atom_site_aniso_label
_atom_site_aniso_U_11
_atom_site_aniso_U_22
_atom_site_aniso_U_33
_atom_site_aniso_U_23
_atom_site_aniso_U_13
_atom_site_aniso_U_12
Tm1 0.0619(9) 0.0318(7) 0.0355(8) -0.0056(6) 0.0218(7) -0.0018(6)
W1 0.0671(9) 0.0353(7) 0.0353(8) 0.0064(6) 0.0156(6) 0.0087(6)
W2 0.0700(9) 0.0285(6) 0.0487(9) -0.0094(6) 0.0211(7) 0.0016(6)
W3 0.0773(9) 0.0386(7) 0.0455(9) -0.0013(6) 0.0270(7) -0.0137(6)
W4 0.0737(9) 0.0417(7) 0.0472(9) 0.0004(6) 0.0345(7) 0.0077(6)
W5 0.0689(9) 0.0386(7) 0.0286(7) -0.0025(6) 0.0120(6) 0.0014(6)
W6 0.0540(8) 0.0411(7) 0.0458(9) -0.0024(6) 0.0097(6) 0.0036(6)
W7 0.0726(9) 0.0272(6) 0.0424(8) 0.0033(5) 0.0284(7) -0.0068(6)
W8 0.0794(9) 0.0484(8) 0.0307(7) 0.0012(6) 0.0294(7) -0.0037(7)
W9 0.0783(10) 0.0325(7) 0.0477(9) 0.0037(6) 0.0167(7) 0.0057(6)
W10 0.0889(10) 0.0344(7) 0.0696(10) -0.0161(7) 0.0547(9) -0.0037(7)
W11 0.0650(8) 0.0298(6) 0.0492(9) -0.0149(6) 0.0290(7) -0.0072(6)
W12 0.0679(9) 0.0454(7) 0.0475(9) -0.0143(6) 0.0310(7) -0.0162(6)
N1 0.09(2) 0.17(4) 0.03(2) 0.00(2) 0.021(19) -0.01(2)
O1 0.099(6) 0.054(6) 0.051(6) -0.003(6) 0.031(6) -0.005(6)
O2 0.105(8) 0.064(7) 0.050(7) -0.004(7) 0.033(7) -0.001(7)
O3 0.110(7) 0.060(7) 0.053(7) 0.000(7) 0.032(7) -0.003(7)
O4 0.101(6) 0.057(6) 0.053(6) -0.007(5) 0.032(5) 0.009(6)
O5 0.116(8) 0.079(8) 0.066(8) 0.005(7) 0.030(7) 0.014(7)
O6 0.112(8) 0.061(7) 0.060(7) -0.006(7) 0.028(7) 0.000(7)
O7 0.086(6) 0.062(6) 0.060(6) -0.002(5) 0.044(5) 0.007(5)
O8 0.097(7) 0.074(7) 0.066(7) 0.003(7) 0.035(7) 0.020(7)
O9 0.098(7) 0.069(7) 0.068(7) 0.007(6) 0.040(6) 0.001(7)
O10 0.087(6) 0.061(5) 0.055(6) -0.008(5) 0.041(5) -0.002(5)
O11 0.088(7) 0.065(7) 0.054(7) -0.008(6) 0.042(6) 0.003(7)
O12 0.084(7) 0.069(7) 0.054(7) -0.007(6) 0.037(6) 0.002(7)
O13 0.099(6) 0.065(6) 0.062(6) -0.012(5) 0.033(5) -0.011(5)
O14 0.109(8) 0.074(8) 0.059(8) -0.013(7) 0.027(7) -0.013(7)
O15 0.111(7) 0.068(7) 0.070(7) -0.013(7) 0.019(7) -0.005(7)
O16 0.110(6) 0.069(6) 0.059(6) -0.012(5) 0.032(5) -0.017(6)
O17 0.131(8) 0.086(8) 0.070(8) -0.005(7) 0.025(7) -0.031(7)
O18 0.124(8) 0.091(8) 0.071(8) -0.019(7) 0.029(7) -0.013(7)
O19 0.102(10) 0.060(9) 0.061(10) 0.002(9) 0.023(9) 0.018(9)
O20 0.065(6) 0.049(6) 0.042(6) -0.004(6) 0.035(6) 0.006(6)
O21 0.073(6) 0.046(6) 0.044(6) 0.001(6) 0.025(6) 0.005(6)
O22 0.072(7) 0.048(7) 0.047(7) 0.001(6) 0.023(6) 0.006(6)
O23 0.074(8) 0.041(8) 0.041(8) 0.002(8) 0.022(8) 0.002(8)
O24 0.072(6) 0.070(6) 0.050(6) -0.004(6) 0.033(5) -0.002(6)
O25 0.078(6) 0.068(6) 0.049(6) -0.008(6) 0.017(6) 0.003(6)
O26 0.078(6) 0.055(6) 0.047(6) 0.001(5) 0.037(5) 0.002(5)
O27 0.073(6) 0.052(6) 0.057(6) -0.004(6) 0.033(5) -0.003(6)
O28 0.090(10) 0.057(10) 0.063(10) 0.023(9) 0.022(9) 0.038(9)
O29 0.075(7) 0.068(7) 0.049(7) -0.007(6) 0.020(6) 0.000(6)
O30 0.083(7) 0.053(7) 0.061(7) 0.007(7) 0.018(7) -0.007(7)
O31 0.090(9) 0.053(8) 0.064(9) -0.015(7) 0.017(7) -0.004(7)
O32 0.082(7) 0.057(6) 0.038(6) 0.001(6) 0.029(6) 0.005(6)
O33 0.076(12) 0.043(10) 0.077(14) 0.013(10) 0.031(10) -0.025(9)
O34 0.068(6) 0.054(6) 0.052(6) 0.004(6) 0.020(6) 0.002(6)
O35 0.091(8) 0.041(7) 0.055(8) 0.005(7) 0.017(7) 0.008(7)
O36 0.072(12) 0.091(14) 0.043(12) 0.005(11) 0.023(10) 0.034(11)
O37 0.071(6) 0.049(6) 0.054(7) -0.005(6) 0.026(6) -0.001(6)
O38 0.073(7) 0.054(7) 0.058(7) 0.011(6) 0.014(6) 0.009(6)
O39 0.084(12) 0.060(11) 0.028(10) -0.006(9) 0.003(9) -0.010(10)
O40 0.080(7) 0.049(7) 0.050(7) -0.002(7) 0.013(7) 0.009(7)
O41 0.046(10) 0.078(11) 0.047(11) -0.006(10) -0.020(9) 0.010(9)
O42 0.072(6) 0.054(6) 0.047(6) -0.002(6) 0.028(6) -0.007(6)
O43 0.067(7) 0.053(7) 0.042(7) -0.005(6) 0.039(6) -0.009(6)
O44 0.072(7) 0.056(7) 0.045(7) -0.001(7) 0.028(6) -0.007(7)
O45 0.073(9) 0.045(9) 0.035(9) 0.001(8) 0.035(8) -0.008(8)
O46 0.078(7) 0.063(7) 0.051(7) -0.003(6) 0.022(6) -0.009(6)
O47 0.074(7) 0.062(7) 0.060(7) -0.003(6) 0.015(6) -0.003(6)
O48 0.074(6) 0.065(6) 0.051(6) -0.009(6) 0.030(5) -0.002(6)
O49 0.072(6) 0.066(6) 0.049(6) 0.003(6) 0.022(6) 0.003(6)
O50 0.094(12) 0.061(11) 0.061(12) 0.018(10) 0.054(10) -0.010(10)
O51 0.077(7) 0.058(7) 0.052(7) -0.004(6) 0.023(6) -0.009(6)
O52 0.073(7) 0.060(7) 0.060(7) 0.010(6) 0.022(6) -0.006(6)
O53 0.107(14) 0.099(15) 0.062(14) -0.017(12) 0.037(12) -0.026(13)
O54 0.086(7) 0.059(7) 0.058(7) -0.006(6) 0.031(6) -0.022(6)
O55 0.052(11) 0.063(12) 0.091(15) 0.004(12) 0.008(11) 0.008(10)
O56 0.067(7) 0.063(7) 0.068(7) 0.002(6) 0.017(6) -0.006(6)
O57 0.069(8) 0.061(9) 0.058(9) -0.014(7) 0.027(7) -0.007(7)
O58 0.071(6) 0.063(6) 0.046(6) 0.001(6) 0.031(6) 0.003(6)
O59 0.072(7) 0.067(7) 0.062(7) 0.000(7) 0.032(6) -0.005(7)
O60 0.086(12) 0.044(10) 0.051(12) -0.033(9) 0.007(10) -0.027(9)
O61 0.089(7) 0.063(7) 0.053(7) -0.004(7) 0.022(6) -0.019(7)
O62 0.092(7) 0.064(7) 0.048(7) -0.004(6) 0.024(6) -0.013(6)
O63 0.045(10) 0.079(12) 0.056(12) -0.022(10) 0.006(9) -0.027(10)
P1 0.093(5) 0.049(4) 0.047(5) -0.005(4) 0.032(4) -0.003(4)
P2 0.089(5) 0.047(4) 0.050(5) -0.008(4) 0.037(4) 0.006(4)
P3 0.089(5) 0.057(4) 0.060(5) 0.005(4) 0.041(4) 0.007(4)
P4 0.081(5) 0.054(4) 0.053(5) -0.007(4) 0.032(4) 0.002(4)
P5 0.098(5) 0.053(4) 0.055(5) -0.016(4) 0.025(4) -0.008(4)
P6 0.113(6) 0.089(5) 0.065(5) -0.012(5) 0.035(5) -0.034(5)
P7 0.057(4) 0.027(4) 0.025(4) -0.003(3) 0.029(4) 0.005(4)
P8 0.052(4) 0.033(4) 0.030(4) -0.004(3) 0.030(3) -0.008(3)
C1 0.098(7) 0.053(7) 0.053(7) -0.004(6) 0.032(7) -0.004(7)
C2 0.104(7) 0.060(7) 0.056(7) 0.000(7) 0.035(7) 0.002(7)
C3 0.094(8) 0.056(7) 0.054(7) -0.009(7) 0.032(7) -0.004(7)
C4 0.105(14) 0.045(12) 0.063(13) -0.020(12) 0.025(12) -0.005(12)
C5 0.114(8) 0.067(8) 0.061(8) -0.003(8) 0.028(8) -0.011(8)
C6 0.133(17) 0.081(16) 0.078(17) 0.000(15) 0.019(16) -0.007(16)
C7 0.115(8) 0.077(8) 0.075(8) 0.000(8) 0.022(8) 0.008(8)
C8 0.17(2) 0.15(2) 0.13(2) 0.04(2) 0.02(2) -0.02(2)
C9 0.108(8) 0.070(8) 0.064(8) -0.002(8) 0.036(8) 0.003(8)
C10 0.109(17) 0.087(16) 0.073(16) 0.000(15) 0.014(15) -0.019(15)
C11 0.094(7) 0.063(7) 0.062(7) 0.001(7) 0.036(6) 0.004(7)
C12 0.089(7) 0.063(7) 0.060(7) -0.001(7) 0.037(6) 0.002(7)
C13 0.088(7) 0.073(7) 0.069(7) 0.000(7) 0.035(7) 0.008(7)
C14 0.099(16) 0.090(16) 0.077(16) 0.011(15) 0.020(14) 0.049(14)
C15 0.099(8) 0.076(8) 0.073(8) -0.001(8) 0.032(8) 0.009(8)
C16 0.074(17) 0.128(19) 0.105(19) -0.014(18) 0.027(16) 0.033(17)
C17 0.094(8) 0.068(8) 0.063(8) -0.011(8) 0.030(7) 0.006(8)
C18 0.114(17) 0.070(15) 0.059(16) -0.016(14) 0.018(15) 0.004(15)
C19 0.095(8) 0.077(8) 0.067(8) -0.004(8) 0.029(8) 0.003(8)
C20 0.091(17) 0.094(18) 0.092(18) -0.034(16) 0.036(15) -0.016(16)
C21 0.110(7) 0.070(7) 0.064(7) -0.017(7) 0.030(7) -0.016(7)
C22 0.115(7) 0.075(7) 0.065(7) -0.013(7) 0.031(7) -0.017(7)
C23 0.112(8) 0.079(8) 0.073(8) -0.012(8) 0.025(8) -0.005(8)
C24 0.18(2) 0.14(2) 0.10(2) 0.01(2) 0.04(2) -0.02(2)
C25 0.116(8) 0.075(8) 0.069(8) -0.014(8) 0.021(8) -0.009(8)
C26 0.117(17) 0.070(16) 0.101(17) -0.029(15) 0.020(15) 0.022(15)
C27 0.128(9) 0.092(9) 0.076(9) -0.010(9) 0.025(9) -0.025(9)
C28 0.153(18) 0.117(18) 0.108(18) -0.006(17) 0.019(17) -0.024(17)
C29 0.116(10) 0.095(10) 0.078(10) -0.011(9) 0.022(9) -0.019(9)
C30 0.17(2) 0.12(2) 0.12(2) 0.000(19) 0.012(19) 0.00(2)
C31 0.13(4) 0.08(3) 0.03(2) 0.02(2) 0.00(2) 0.03(3)
C32 0.013(18) 0.10(3) 0.23(6) 0.03(4) 0.02(3) 0.013(19)

loop_
_atom_type_symbol
_atom_type_description
_atom_type_scat_dispersion_real
_atom_type_scat_dispersion_imag
_atom_type_scat_source
C C 0.0033 0.0016 'International Tables Vol C Tables 4.2.6.8 and 6.1.1.4'
H H 0.0000 0.0000 'International Tables Vol C Tables 4.2.6.8 and 6.1.1.4'
O O 0.0106 0.0060 'International Tables Vol C Tables 4.2.6.8 and 6.1.1.4'
N N 0.0061 0.0033 'International Tables Vol C Tables 4.2.6.8 and 6.1.1.4'
P P 0.1023 0.0942 'International Tables Vol C Tables 4.2.6.8 and 6.1.1.4'
Tm Tm -0.3139 5.2483 'International Tables Vol C Tables 4.2.6.8 and 6.1.1.4'
W W -0.8490 6.8722 'International Tables Vol C Tables 4.2.6.8 and 6.1.1.4'

loop_
_geom_angle_atom_site_label_1
_geom_angle_atom_site_label_2
_geom_angle_atom_site_label_3
_geom_angle
_geom_angle_site_symmetry_1
_geom_angle_site_symmetry_3
_geom_angle_publ_flag
O7 Tm1 O16 159.6(8) . . ?
O7 Tm1 O10 77.9(8) . . ?
O16 Tm1 O10 114.6(8) . . ?
O7 Tm1 O1 122.9(8) . . ?
O16 Tm1 O1 77.0(8) . . ?
O10 Tm1 O1 75.8(8) . . ?
O7 Tm1 O4 81.2(8) . . ?
O16 Tm1 O4 101.3(9) . . ?
O10 Tm1 O4 127.2(8) . . ?
O1 Tm1 O4 76.2(8) . . ?
O7 Tm1 O13 86.8(8) . . ?
O16 Tm1 O13 80.6(9) . . ?
O10 Tm1 O13 77.9(8) . . ?
O1 Tm1 O13 133.9(8) . . ?
O4 Tm1 O13 148.2(8) . . ?
O7 Tm1 O19 80.1(8) . . ?
O16 Tm1 O19 81.8(8) . . ?
O10 Tm1 O19 148.7(8) . . ?
O1 Tm1 O19 135.3(8) . . ?
O4 Tm1 O19 70.0(8) . . ?
O13 Tm1 O19 79.0(8) . . ?
O28 W1 O26 103.8(10) . . ?
O28 W1 O27 100.4(10) . . ?
O26 W1 O27 88.4(9) . . ?
O28 W1 O24 101.4(10) . . ?
O26 W1 O24 154.7(9) . . ?
O27 W1 O24 89.9(9) . . ?
O28 W1 O25 105.2(10) . . ?
O26 W1 O25 83.7(9) . . ?
O27 W1 O25 154.3(9) . . ?
O24 W1 O25 86.9(9) . . ?
O28 W1 O20 158.5(12) . . ?
O26 W1 O20 91.5(10) . . ?
O27 W1 O20 94.9(10) . . ?
O24 W1 O20 63.4(10) . . ?
O25 W1 O20 61.1(11) . . ?
O28 W1 O23 161.3(12) . 3_676 ?
O26 W1 O23 65.7(11) . 3_676 ?
O27 W1 O23 65.1(11) . 3_676 ?
O24 W1 O23 90.8(11) . 3_676 ?
O25 W1 O23 89.5(11) . 3_676 ?
O20 W1 O23 40.1(12) . 3_676 ?
O31 W2 O38 102.2(10) . 3_676 ?
O31 W2 O24 102.1(10) . . ?
O38 W2 O24 155.7(9) 3_676 . ?
O31 W2 O30 101.6(11) . . ?
O38 W2 O30 88.6(10) 3_676 . ?
O24 W2 O30 86.8(9) . . ?
O31 W2 O29 104.6(10) . . ?
O38 W2 O29 87.3(9) 3_676 . ?
O24 W2 O29 86.3(9) . . ?
O30 W2 O29 153.8(9) . . ?
O31 W2 O20 159.3(12) . . ?
O38 W2 O20 92.5(11) 3_676 . ?
O24 W2 O20 64.0(11) . . ?
O30 W2 O20 93.1(11) . . ?
O29 W2 O20 61.2(10) . . ?
O31 W2 O21 158.3(13) . 3_676 ?
O38 W2 O21 62.8(11) 3_676 3_676 ?
O24 W2 O21 93.9(11) . 3_676 ?
O30 W2 O21 64.4(11) . 3_676 ?
O29 W2 O21 90.8(11) . 3_676 ?
O20 W2 O21 42.3(12) . 3_676 ?
O33 W3 O29 102.7(11) . . ?
O33 W3 O25 100.5(10) . . ?
O29 W3 O25 88.9(10) . . ?
O33 W3 O40 105.9(10) . 3_676 ?
O29 W3 O40 84.8(10) . 3_676 ?
O25 W3 O40 153.6(10) . 3_676 ?
O33 W3 O32 100.7(10) . . ?
O29 W3 O32 156.6(9) . . ?
O25 W3 O32 87.5(9) . . ?
O40 W3 O32 88.2(9) 3_676 . ?
O33 W3 O20 158.7(11) . . ?
O29 W3 O20 64.6(11) . . ?
O25 W3 O20 63.8(12) . . ?
O40 W3 O20 90.5(11) 3_676 . ?
O32 W3 O20 93.2(10) . . ?
O33 W3 O22 159.5(12) . 3_676 ?
O29 W3 O22 92.8(12) . 3_676 ?
O25 W3 O22 93.1(12) . 3_676 ?
O40 W3 O22 61.7(11) 3_676 3_676 ?
O32 W3 O22 64.4(11) . 3_676 ?
O20 W3 O22 41.7(12) . 3_676 ?
O36 W4 O34 102.8(10) . . ?
O36 W4 O30 99.7(11) . 3_676 ?
O34 W4 O30 87.1(9) . 3_676 ?
O36 W4 O35 100.6(10) . . ?
O34 W4 O35 156.5(10) . . ?
O30 W4 O35 89.0(9) 3_676 . ?
O36 W4 O32 104.1(11) . . ?
O34 W4 O32 88.4(9) . . ?
O30 W4 O32 156.2(9) 3_676 . ?
O35 W4 O32 85.9(8) . . ?
O36 W4 O22 160.1(12) . 3_676 ?
O34 W4 O22 92.9(11) . 3_676 ?
O30 W4 O22 93.0(12) 3_676 3_676 ?
O35 W4 O22 64.2(11) . 3_676 ?
O32 W4 O22 63.8(11) . 3_676 ?
O36 W4 O21 157.0(12) . . ?
O34 W4 O21 61.2(11) . . ?
O30 W4 O21 64.9(11) 3_676 . ?
O35 W4 O21 96.3(11) . . ?
O32 W4 O21 92.5(11) . . ?
O22 W4 O21 42.9(12) 3_676 . ?
O39 W5 O34 105.3(10) . . ?
O39 W5 O26 105.9(9) . . ?
O34 W5 O26 86.8(8) . . ?
O39 W5 O38 99.8(10) . . ?
O34 W5 O38 86.3(9) . . ?
O26 W5 O38 154.3(9) . . ?
O39 W5 O37 103.2(10) . . ?
O34 W5 O37 151.2(9) . . ?
O26 W5 O37 89.5(8) . . ?
O38 W5 O37 84.8(9) . . ?
O39 W5 O21 158.7(12) . . ?
O34 W5 O21 62.1(11) . . ?
O26 W5 O21 91.2(11) . . ?
O38 W5 O21 63.8(11) . . ?
O37 W5 O21 89.5(11) . . ?
O39 W5 O23 161.5(12) . 3_676 ?
O34 W5 O23 90.4(11) . 3_676 ?
O26 W5 O23 64.5(10) . 3_676 ?
O38 W5 O23 90.8(11) . 3_676 ?
O37 W5 O23 62.5(11) . 3_676 ?
O21 W5 O23 39.4(12) . 3_676 ?
O41 W6 O37 100.9(10) . . ?
O41 W6 O35 102.3(11) . 3_676 ?
O37 W6 O35 156.7(9) . 3_676 ?
O41 W6 O27 99.5(10) . . ?
O37 W6 O27 88.1(9) . . ?
O35 W6 O27 89.7(9) 3_676 . ?
O41 W6 O40 106.0(10) . . ?
O37 W6 O40 84.2(9) . . ?
O35 W6 O40 87.9(9) 3_676 . ?
O27 W6 O40 154.4(9) . . ?
O41 W6 O22 162.3(13) . . ?
O37 W6 O22 91.3(12) . . ?
O35 W6 O22 65.8(11) 3_676 . ?
O27 W6 O22 93.7(11) . . ?
O40 W6 O22 62.1(11) . . ?
O41 W6 O23 158.6(13) . 3_676 ?
O37 W6 O23 65.1(11) . 3_676 ?
O35 W6 O23 93.0(11) 3_676 3_676 ?
O27 W6 O23 65.5(10) . 3_676 ?
O40 W6 O23 89.2(10) . 3_676 ?
O22 W6 O23 39.1(13) . 3_676 ?
O50 W7 O49 101.7(10) . . ?
O50 W7 O48 103.9(10) . . ?
O49 W7 O48 87.4(9) . . ?
O50 W7 O47 102.2(10) . . ?
O49 W7 O47 155.9(9) . . ?
O48 W7 O47 90.2(9) . . ?
O50 W7 O46 100.3(10) . . ?
O49 W7 O46 85.4(9) . . ?
O48 W7 O46 155.7(9) . . ?
O47 W7 O46 87.0(9) . . ?
O50 W7 O42 159.4(12) . . ?
O49 W7 O42 89.9(11) . . ?
O48 W7 O42 93.4(12) . . ?
O47 W7 O42 66.4(11) . . ?
O46 W7 O42 63.4(12) . . ?
O50 W7 O45 164.5(12) . 3_775 ?
O49 W7 O45 66.2(11) . 3_775 ?
O48 W7 O45 67.1(11) . 3_775 ?
O47 W7 O45 90.8(11) . 3_775 ?
O46 W7 O45 88.7(11) . 3_775 ?
O42 W7 O45 35.5(12) . 3_775 ?
O53 W8 O52 104.1(11) . . ?
O53 W8 O59 104.5(10) . 3_775 ?
O52 W8 O59 82.3(9) . 3_775 ?
O53 W8 O46 101.0(10) . . ?
O52 W8 O46 90.8(9) . . ?
O59 W8 O46 154.4(9) 3_775 . ?
O53 W8 O51 104.2(11) . . ?
O52 W8 O51 151.6(9) . . ?
O59 W8 O51 88.5(9) 3_775 . ?
O46 W8 O51 86.1(9) . . ?
O53 W8 O43 161.7(12) . 3_775 ?
O52 W8 O43 63.2(11) . 3_775 ?
O59 W8 O43 62.2(11) 3_775 3_775 ?
O46 W8 O43 92.6(11) . 3_775 ?
O51 W8 O43 88.7(11) . 3_775 ?
O53 W8 O42 158.1(13) . . ?
O52 W8 O42 90.6(12) . . ?
O59 W8 O42 93.3(11) 3_775 . ?
O46 W8 O42 62.0(11) . . ?
O51 W8 O42 63.2(11) . . ?
O43 W8 O42 40.1(12) 3_775 . ?
O55 W9 O51 104.4(11) . . ?
O55 W9 O54 102.1(11) . . ?
O51 W9 O54 153.5(10) . . ?
O55 W9 O61 105.4(10) . 3_775 ?
O51 W9 O61 86.5(10) . 3_775 ?
O54 W9 O61 87.5(9) . 3_775 ?
O55 W9 O47 101.8(10) . . ?
O51 W9 O47 86.7(10) . . ?
O54 W9 O47 87.0(9) . . ?
O61 W9 O47 152.8(9) 3_775 . ?
O55 W9 O44 160.0(13) . 3_775 ?
O51 W9 O44 90.9(12) . 3_775 ?
O54 W9 O44 63.6(12) . 3_775 ?
O61 W9 O44 62.1(11) 3_775 3_775 ?
O47 W9 O44 91.7(12) . 3_775 ?
O57 W10 O56 102.1(10) . . ?
O57 W10 O62 102.2(10) . 3_775 ?
O56 W10 O62 155.6(10) . 3_775 ?
O57 W10 O54 101.8(10) . . ?
O56 W10 O54 88.1(9) . . ?
O62 W10 O54 85.4(9) 3_775 . ?
O57 W10 O52 105.4(10) . 3_775 ?
O56 W10 O52 85.0(9) . 3_775 ?
O62 W10 O52 90.1(9) 3_775 3_775 ?
O54 W10 O52 152.7(9) . 3_775 ?
O57 W10 O44 157.4(12) . 3_775 ?
O56 W10 O44 92.0(12) . 3_775 ?
O62 W10 O44 64.4(11) 3_775 3_775 ?
O54 W10 O44 60.8(11) . 3_775 ?
O52 W10 O44 93.1(12) 3_775 3_775 ?
O57 W10 O43 158.8(11) . . ?
O56 W10 O43 63.8(11) . . ?
O62 W10 O43 93.2(11) 3_775 . ?
O54 W10 O43 93.7(11) . . ?
O52 W10 O43 59.6(11) 3_775 . ?
O44 W10 O43 43.6(13) 3_775 . ?
O60 W11 O59 101.9(10) . . ?
O60 W11 O56 105.7(10) . . ?
O59 W11 O56 86.5(9) . . ?
O60 W11 O58 100.9(10) . . ?
O59 W11 O58 90.9(9) . . ?
O56 W11 O58 153.3(9) . . ?
O60 W11 O48 103.6(10) . . ?
O59 W11 O48 154.5(9) . . ?
O56 W11 O48 85.8(9) . . ?
O58 W11 O48 85.2(9) . . ?
O60 W11 O43 160.0(12) . . ?
O59 W11 O43 61.1(11) . . ?
O56 W11 O43 65.0(11) . . ?
O58 W11 O43 90.5(10) . . ?
O48 W11 O43 93.7(11) . . ?
O63 W12 O61 103.4(10) . . ?
O63 W12 O58 101.9(9) . . ?
O61 W12 O58 85.6(9) . . ?
O63 W12 O62 102.5(10) . . ?
O61 W12 O62 86.8(10) . . ?
O58 W12 O62 155.6(9) . . ?
O63 W12 O49 103.6(10) . . ?
O61 W12 O49 152.8(9) . . ?
O58 W12 O49 86.2(9) . . ?
O62 W12 O49 90.0(9) . . ?
O63 W12 O44 157.5(12) . . ?
O61 W12 O44 59.7(11) . . ?
O58 W12 O44 92.1(11) . . ?
O62 W12 O44 64.2(12) . . ?
O49 W12 O44 94.8(11) . . ?
P1 O1 Tm1 157.7(14) . . ?
C3 O2 P1 119(2) . . ?
C5 O3 P1 130(2) . . ?
P2 O4 Tm1 161.4(15) . . ?
C7 O5 P2 120(2) . . ?
C9 O6 P2 119(2) . . ?
P3 O7 Tm1 152.1(13) . . ?
C13 O8 P3 122(2) . . ?
C15 O9 P3 114(2) . . ?
P4 O10 Tm1 157.2(14) . . ?
C17 O11 P4 118.5(18) . . ?
C19 O12 P4 113.6(18) . . ?
P5 O13 Tm1 151.5(15) . . ?
C23 O14 P5 114(2) . . ?
C25 O15 P5 117(2) . . ?
P6 O16 Tm1 154.7(15) . . ?
C27 O17 P6 117(2) . . ?
C29 O18 P6 126(2) . . ?
Tm1 O19 H19E 124.5 . . ?
Tm1 O19 H19F 122.4 . . ?
H19E O19 H19F 108.0 . . ?
P7 O20 O23 51.6(17) . 3_676 ?
P7 O20 O22 54.8(18) . 3_676 ?
O23 O20 O22 90(3) 3_676 3_676 ?
P7 O20 O21 53.8(17) . 3_676 ?
O23 O20 O21 87(2) 3_676 3_676 ?
O22 O20 O21 87(2) 3_676 3_676 ?
P7 O20 W3 125.5(19) . . ?
O23 O20 W3 134(2) 3_676 . ?
O22 O20 W3 70.7(18) 3_676 . ?
O21 O20 W3 131(2) 3_676 . ?
P7 O20 W1 123(2) . . ?
O23 O20 W1 71.3(18) 3_676 . ?
O22 O20 W1 134(2) 3_676 . ?
O21 O20 W1 131(2) 3_676 . ?
W3 O20 W1 92.4(13) . . ?
P7 O20 W2 123(2) . . ?
O23 O20 W2 130(2) 3_676 . ?
O22 O20 W2 131(2) 3_676 . ?
O21 O20 W2 69.4(17) 3_676 . ?
W3 O20 W2 92.3(13) . . ?
W1 O20 W2 91.1(12) . . ?
P7 O21 O23 52.6(19) . 3_676 ?
P7 O21 O20 53.9(17) . 3_676 ?
O23 O21 O20 87(3) 3_676 3_676 ?
P7 O21 O22 53.4(18) . 3_676 ?
O23 O21 O22 89(3) 3_676 3_676 ?
O20 O21 O22 87(2) 3_676 3_676 ?
P7 O21 W5 127(2) . . ?
O23 O21 W5 74.7(19) 3_676 . ?
O20 O21 W5 133(2) 3_676 . ?
O22 O21 W5 134(2) 3_676 . ?
P7 O21 W4 122(2) . . ?
O23 O21 W4 134(2) 3_676 . ?
O20 O21 W4 129(2) 3_676 . ?
O22 O21 W4 68.5(17) 3_676 . ?
W5 O21 W4 92.6(14) . . ?
P7 O21 W2 122(2) . 3_676 ?
O23 O21 W2 133(2) 3_676 3_676 ?
O20 O21 W2 68.3(17) 3_676 3_676 ?
O22 O21 W2 127(2) 3_676 3_676 ?
W5 O21 W2 92.8(13) . 3_676 ?
W4 O21 W2 90.6(13) . 3_676 ?
P7 O22 O23 53.2(19) . 3_676 ?
P7 O22 O20 55.1(17) . 3_676 ?
O23 O22 O20 90(3) 3_676 3_676 ?
P7 O22 O21 53.5(17) . 3_676 ?
O23 O22 O21 89(3) 3_676 3_676 ?
O20 O22 O21 87(2) 3_676 3_676 ?
P7 O22 W6 126(2) . . ?
O23 O22 W6 73(2) 3_676 . ?
O20 O22 W6 132(2) 3_676 . ?
O21 O22 W6 135(2) 3_676 . ?
P7 O22 W3 123(2) . 3_676 ?
O23 O22 W3 134(3) 3_676 3_676 ?
O20 O22 W3 67.6(18) 3_676 3_676 ?
O21 O22 W3 127(2) 3_676 3_676 ?
W6 O22 W3 92.7(13) . 3_676 ?
P7 O22 W4 122(2) . 3_676 ?
O23 O22 W4 132(2) 3_676 3_676 ?
O20 O22 W4 129(2) 3_676 3_676 ?
O21 O22 W4 68.6(18) 3_676 3_676 ?
W6 O22 W4 92.6(13) . 3_676 ?
W3 O22 W4 91.2(14) 3_676 3_676 ?
P7 O23 O22 59(2) . 3_676 ?
P7 O23 O21 58.4(19) . 3_676 ?
O22 O23 O21 95(3) 3_676 3_676 ?
P7 O23 O20 57.3(18) . 3_676 ?
O22 O23 O20 96(3) 3_676 3_676 ?
O21 O23 O20 93(3) 3_676 3_676 ?
P7 O23 W6 127(2) . 3_676 ?
O22 O23 W6 67.8(19) 3_676 3_676 ?
O21 O23 W6 130(2) 3_676 3_676 ?
O20 O23 W6 133(2) 3_676 3_676 ?
P7 O23 W1 126(2) . 3_676 ?
O22 O23 W1 132(2) 3_676 3_676 ?
O21 O23 W1 130(2) 3_676 3_676 ?
O20 O23 W1 68.6(17) 3_676 3_676 ?
W6 O23 W1 89.7(12) 3_676 3_676 ?
P7 O23 W5 124(2) . 3_676 ?
O22 O23 W5 130(2) 3_676 3_676 ?
O21 O23 W5 66.0(19) 3_676 3_676 ?
O20 O23 W5 129(2) 3_676 3_676 ?
W6 O23 W5 89.3(12) 3_676 3_676 ?
W1 O23 W5 89.1(12) 3_676 3_676 ?
W2 O24 W1 140.9(12) . . ?
W3 O25 W1 141.6(14) . . ?
W1 O26 W5 139.1(11) . . ?
W1 O27 W6 139.3(11) . . ?
W3 O29 W2 141.2(12) . . ?
W4 O30 W2 139.5(13) 3_676 . ?
W3 O32 W4 140.3(11) . . ?
W4 O34 W5 143.5(12) . . ?
W6 O35 W4 137.2(12) 3_676 . ?
W6 O37 W5 141.4(11) . . ?
W2 O38 W5 139.6(12) 3_676 . ?
W3 O40 W6 141.9(12) 3_676 . ?
P8 O42 O45 56(2) . 3_775 ?
P8 O42 O43 56.9(19) . 3_775 ?
O45 O42 O43 95(3) 3_775 3_775 ?
P8 O42 O44 58(2) . 3_775 ?
O45 O42 O44 92(3) 3_775 3_775 ?
O43 O42 O44 92(3) 3_775 3_775 ?
P8 O42 W7 129(2) . . ?
O45 O42 W7 73(2) 3_775 . ?
O43 O42 W7 137(3) 3_775 . ?
O44 O42 W7 129(2) 3_775 . ?
P8 O42 W8 124(2) . . ?
O45 O42 W8 136(3) 3_775 . ?
O43 O42 W8 67.5(18) 3_775 . ?
O44 O42 W8 127(2) 3_775 . ?
W7 O42 W8 92.2(14) . . ?
P8 O43 O42 53.8(19) . 3_775 ?
P8 O43 O45 50.6(16) . 3_775 ?
O42 O43 O45 91(3) 3_775 3_775 ?
P8 O43 W8 126(2) . 3_775 ?
O42 O43 W8 72.3(19) 3_775 3_775 ?
O45 O43 W8 139(2) 3_775 3_775 ?
P8 O43 W11 125.1(19) . . ?
O42 O43 W11 138(2) 3_775 . ?
O45 O43 W11 74.5(18) 3_775 . ?
W8 O43 W11 92.8(13) 3_775 . ?
P8 O43 W10 121(2) . . ?
O42 O43 W10 128(2) 3_775 . ?
O45 O43 W10 126(2) 3_775 . ?
W8 O43 W10 91.7(12) 3_775 . ?
W11 O43 W10 90.6(12) . . ?
P8 O44 O42 52.0(18) . 3_775 ?
P8 O44 O45 47.8(16) . 3_775 ?
O42 O44 O45 86(2) 3_775 3_775 ?
P8 O44 W9 128(2) . 3_775 ?
O42 O44 W9 76(2) 3_775 3_775 ?
O45 O44 W9 136(2) 3_775 3_775 ?
P8 O44 W10 122(2) . 3_775 ?
O42 O44 W10 133(2) 3_775 3_775 ?
O45 O44 W10 126(2) 3_775 3_775 ?
W9 O44 W10 94.0(14) 3_775 3_775 ?
P8 O44 W12 120(2) . . ?
O42 O44 W12 135(2) 3_775 . ?
O45 O44 W12 71.7(17) 3_775 . ?
W9 O44 W12 93.5(14) 3_775 . ?
W10 O44 W12 91.3(13) 3_775 . ?
P8 O45 O42 61(2) . 3_775 ?
P8 O45 O43 57.6(18) . 3_775 ?
O42 O45 O43 100(3) 3_775 3_775 ?
P8 O45 O44 56.9(18) . 3_775 ?
O42 O45 O44 97(3) 3_775 3_775 ?
O43 O45 O44 89(2) 3_775 3_775 ?
P8 O45 W7 132(2) . 3_775 ?
O42 O45 W7 71(2) 3_775 3_775 ?
O43 O45 W7 134(2) 3_775 3_775 ?
O44 O45 W7 136(2) 3_775 3_775 ?
W8 O46 W7 141.2(12) . . ?
W7 O47 W9 140.2(12) . . ?
W7 O48 W11 139.7(12) . . ?
W7 O49 W12 140.4(12) . . ?
W9 O51 W8 144.8(12) . . ?
W8 O52 W10 145.3(13) . 3_775 ?
W9 O54 W10 141.0(12) . . ?
W10 O56 W11 139.6(12) . . ?
W12 O58 W11 142.8(11) . . ?
W8 O59 W11 143.5(12) 3_775 . ?
W12 O61 W9 143.4(12) . 3_775 ?
W12 O62 W10 140.1(13) . 3_775 ?
O1 P1 O3 114.4(13) . . ?
O1 P1 O2 114.3(13) . . ?
O3 P1 O2 102.6(14) . . ?
O1 P1 C1 113.0(15) . . ?
O3 P1 C1 106.2(15) . . ?
O2 P1 C1 105.2(15) . . ?
O4 P2 O6 113.3(14) . . ?
O4 P2 O5 106.3(14) . . ?
O6 P2 O5 112.1(14) . . ?
O4 P2 C2 113.5(15) . . ?
O6 P2 C2 103.6(15) . . ?
O5 P2 C2 108.1(16) . . ?
O8 P3 O7 113.5(15) . . ?
O8 P3 O9 107.9(14) . . ?
O7 P3 O9 105.3(13) . . ?
O8 P3 C11 104.6(15) . . ?
O7 P3 C11 111.5(15) . . ?
O9 P3 C11 114.3(16) . . ?
O10 P4 O11 115.7(12) . . ?
O10 P4 O12 107.2(13) . . ?
O11 P4 O12 108.3(13) . . ?
O10 P4 C12 114.6(15) . . ?
O11 P4 C12 98.7(15) . . ?
O12 P4 C12 112.1(15) . . ?
O13 P5 O14 116.0(14) . . ?
O13 P5 O15 106.2(14) . . ?
O14 P5 O15 110.1(14) . . ?
O13 P5 C21 115.5(16) . . ?
O14 P5 C21 101.0(16) . . ?
O15 P5 C21 107.8(17) . . ?
O16 P6 O18 110.3(16) . . ?
O16 P6 O17 107.0(14) . . ?
O18 P6 O17 113.2(17) . . ?
O16 P6 C22 112.8(17) . . ?
O18 P6 C22 103.6(17) . . ?
O17 P6 C22 110.0(18) . . ?
O23 P7 O23 180(3) . 3_676 ?
O23 P7 O22 112(2) . . ?
O23 P7 O22 68(2) 3_676 . ?
O23 P7 O22 68(2) . 3_676 ?
O23 P7 O22 112(2) 3_676 3_676 ?
O22 P7 O22 180.000(6) . 3_676 ?
O23 P7 O21 69(2) . 3_676 ?
O23 P7 O21 111(2) 3_676 3_676 ?
O22 P7 O21 73(2) . 3_676 ?
O22 P7 O21 107(2) 3_676 3_676 ?
O23 P7 O21 111(2) . . ?
O23 P7 O21 69(2) 3_676 . ?
O22 P7 O21 107(2) . . ?
O22 P7 O21 73(2) 3_676 . ?
O21 P7 O21 180.0(16) 3_676 . ?
O23 P7 O20 71(2) . 3_676 ?
O23 P7 O20 109(2) 3_676 3_676 ?
O22 P7 O20 70.1(19) . 3_676 ?
O22 P7 O20 109.9(19) 3_676 3_676 ?
O21 P7 O20 107.8(19) 3_676 3_676 ?
O21 P7 O20 72.2(19) . 3_676 ?
O23 P7 O20 109(2) . . ?
O23 P7 O20 71(2) 3_676 . ?
O22 P7 O20 109.9(19) . . ?
O22 P7 O20 70.1(19) 3_676 . ?
O21 P7 O20 72.2(19) 3_676 . ?
O21 P7 O20 107.8(19) . . ?
O20 P7 O20 180(3) 3_676 . ?
O45 P8 O45 180(3) . 3_775 ?
O45 P8 O42 63(2) . 3_775 ?
O45 P8 O42 117(2) 3_775 3_775 ?
O45 P8 O42 117(2) . . ?
O45 P8 O42 63(2) 3_775 . ?
O42 P8 O42 180(3) 3_775 . ?
O45 P8 O43 108(2) . . ?
O45 P8 O43 72(2) 3_775 . ?
O42 P8 O43 69(2) 3_775 . ?
O42 P8 O43 111(2) . . ?
O45 P8 O43 72(2) . 3_775 ?
O45 P8 O43 108(2) 3_775 3_775 ?
O42 P8 O43 111(2) 3_775 3_775 ?
O42 P8 O43 69(2) . 3_775 ?
O43 P8 O43 180(4) . 3_775 ?
O45 P8 O44 75(2) . 3_775 ?
O45 P8 O44 105(2) 3_775 3_775 ?
O42 P8 O44 110(2) 3_775 3_775 ?
O42 P8 O44 70(2) . 3_775 ?
O43 P8 O44 74(2) . 3_775 ?
O43 P8 O44 106(2) 3_775 3_775 ?
O45 P8 O44 105(2) . . ?
O45 P8 O44 75(2) 3_775 . ?
O42 P8 O44 70(2) 3_775 . ?
O42 P8 O44 110(2) . . ?
O43 P8 O44 106(2) . . ?
O43 P8 O44 74(2) 3_775 . ?
O44 P8 O44 180(3) 3_775 . ?
C2 C1 P1 112(2) . . ?
C2 C1 H1A 109.3 . . ?
P1 C1 H1A 109.3 . . ?
C2 C1 H1B 109.3 . . ?
P1 C1 H1B 109.3 . . ?
H1A C1 H1B 107.9 . . ?
C1 C2 P2 116(2) . . ?
C1 C2 H2A 108.2 . . ?
P2 C2 H2A 108.2 . . ?
C1 C2 H2B 108.2 . . ?
P2 C2 H2B 108.2 . . ?
H2A C2 H2B 107.4 . . ?
O2 C3 C4 112(2) . . ?
O2 C3 H3A 109.1 . . ?
C4 C3 H3A 109.1 . . ?
O2 C3 H3B 109.1 . . ?
C4 C3 H3B 109.1 . . ?
H3A C3 H3B 107.9 . . ?
C3 C4 H4A 109.5 . . ?
C3 C4 H4B 109.5 . . ?
H4A C4 H4B 109.5 . . ?
C3 C4 H4C 109.5 . . ?
H4A C4 H4C 109.5 . . ?
H4B C4 H4C 109.5 . . ?
O3 C5 C6 108(3) . . ?
O3 C5 H5A 110.0 . . ?
C6 C5 H5A 110.0 . . ?
O3 C5 H5B 110.0 . . ?
C6 C5 H5B 110.0 . . ?
H5A C5 H5B 108.4 . . ?
C5 C6 H6A 109.5 . . ?
C5 C6 H6B 109.5 . . ?
H6A C6 H6B 109.5 . . ?
C5 C6 H6C 109.5 . . ?
H6A C6 H6C 109.5 . . ?
H6B C6 H6C 109.5 . . ?
O5 C7 C8 110.1(14) . . ?
O5 C7 H7A 109.6 . . ?
C8 C7 H7A 109.6 . . ?
O5 C7 H7B 109.6 . . ?
C8 C7 H7B 109.6 . . ?
H7A C7 H7B 108.2 . . ?
C7 C8 H8A 109.5 . . ?
C7 C8 H8B 109.5 . . ?
H8A C8 H8B 109.5 . . ?
C7 C8 H8C 109.5 . . ?
H8A C8 H8C 109.5 . . ?
H8B C8 H8C 109.5 . . ?
O6 C9 C10 103(3) . . ?
O6 C9 H9A 111.2 . . ?
C10 C9 H9A 111.2 . . ?
O6 C9 H9B 111.2 . . ?
C10 C9 H9B 111.2 . . ?
H9A C9 H9B 109.1 . . ?
C9 C10 H10A 109.5 . . ?
C9 C10 H10B 109.5 . . ?
H10A C10 H10B 109.5 . . ?
C9 C10 H10C 109.5 . . ?
H10A C10 H10C 109.5 . . ?
H10B C10 H10C 109.5 . . ?
C12 C11 P3 113(3) . . ?
C12 C11 H11A 108.9 . . ?
P3 C11 H11A 108.9 . . ?
C12 C11 H11B 108.9 . . ?
P3 C11 H11B 108.9 . . ?
H11A C11 H11B 107.8 . . ?
C11 C12 P4 112(2) . . ?
C11 C12 H12A 109.2 . . ?
P4 C12 H12A 109.2 . . ?
C11 C12 H12B 109.2 . . ?
P4 C12 H12B 109.2 . . ?
H12A C12 H12B 107.9 . . ?
O8 C13 C14 109(2) . . ?
O8 C13 H13A 109.9 . . ?
C14 C13 H13A 109.9 . . ?
O8 C13 H13B 109.9 . . ?
C14 C13 H13B 109.9 . . ?
H13A C13 H13B 108.3 . . ?
C13 C14 H14A 109.5 . . ?
C13 C14 H14B 109.5 . . ?
H14A C14 H14B 109.5 . . ?
C13 C14 H14C 109.5 . . ?
H14A C14 H14C 109.5 . . ?
H14B C14 H14C 109.5 . . ?
O9 C15 C16 114(3) . . ?
O9 C15 H15A 108.7 . . ?
C16 C15 H15A 108.7 . . ?
O9 C15 H15B 108.7 . . ?
C16 C15 H15B 108.7 . . ?
H15A C15 H15B 107.6 . . ?
C15 C16 H16A 109.5 . . ?
C15 C16 H16B 109.5 . . ?
H16A C16 H16B 109.5 . . ?
C15 C16 H16C 109.5 . . ?
H16A C16 H16C 109.5 . . ?
H16B C16 H16C 109.5 . . ?
O11 C17 C18 105(2) . . ?
O11 C17 H17A 110.8 . . ?
C18 C17 H17A 110.8 . . ?
O11 C17 H17B 110.8 . . ?
C18 C17 H17B 110.8 . . ?
H17A C17 H17B 108.9 . . ?
C17 C18 H18A 109.5 . . ?
C17 C18 H18B 109.5 . . ?
H18A C18 H18B 109.5 . . ?
C17 C18 H18C 109.5 . . ?
H18A C18 H18C 109.5 . . ?
H18B C18 H18C 109.5 . . ?
O12 C19 C20 104(2) . . ?
O12 C19 H19A 111.0 . . ?
C20 C19 H19A 111.0 . . ?
O12 C19 H19B 111.0 . . ?
C20 C19 H19B 111.0 . . ?
H19A C19 H19B 109.0 . . ?
C19 C20 H20A 109.5 . . ?
C19 C20 H20B 109.5 . . ?
H20A C20 H20B 109.5 . . ?
C19 C20 H20C 109.5 . . ?
H20A C20 H20C 109.5 . . ?
H20B C20 H20C 109.5 . . ?
C22 C21 P5 113(3) . . ?
C22 C21 H21A 109.1 . . ?
P5 C21 H21A 109.1 . . ?
C22 C21 H21B 109.1 . . ?
P5 C21 H21B 109.1 . . ?
H21A C21 H21B 107.8 . . ?
C21 C22 P6 119(3) . . ?
C21 C22 H22A 107.5 . . ?
P6 C22 H22A 107.5 . . ?
C21 C22 H22B 107.5 . . ?
P6 C22 H22B 107.5 . . ?
H22A C22 H22B 107.0 . . ?
O14 C23 C24 109(3) . . ?
O14 C23 H23A 109.8 . . ?
C24 C23 H23A 109.8 . . ?
O14 C23 H23B 109.8 . . ?
C24 C23 H23B 109.8 . . ?
H23A C23 H23B 108.3 . . ?
C23 C24 H24A 109.5 . . ?
C23 C24 H24B 109.5 . . ?
H24A C24 H24B 109.5 . . ?
C23 C24 H24C 109.5 . . ?
H24A C24 H24C 109.5 . . ?
H24B C24 H24C 109.5 . . ?
O15 C25 C26 108(2) . . ?
O15 C25 H25A 110.2 . . ?
C26 C25 H25A 110.2 . . ?
O15 C25 H25B 110.2 . . ?
C26 C25 H25B 110.2 . . ?
H25A C25 H25B 108.5 . . ?
C25 C26 H26A 109.5 . . ?
C25 C26 H26B 109.5 . . ?
H26A C26 H26B 109.5 . . ?
C25 C26 H26C 109.5 . . ?
H26A C26 H26C 109.5 . . ?
H26B C26 H26C 109.5 . . ?
O17 C27 C28 109(3) . . ?
O17 C27 H27A 110.0 . . ?
C28 C27 H27A 110.0 . . ?
O17 C27 H27B 110.0 . . ?
C28 C27 H27B 110.0 . . ?
H27A C27 H27B 108.3 . . ?
C27 C28 H28A 109.5 . . ?
C27 C28 H28B 109.5 . . ?
H28A C28 H28B 109.5 . . ?
C27 C28 H28C 109.5 . . ?
H28A C28 H28C 109.5 . . ?
H28B C28 H28C 109.5 . . ?
O18 C29 C30 115(3) . . ?
O18 C29 H29A 108.4 . . ?
C30 C29 H29A 108.4 . . ?
O18 C29 H29B 108.4 . . ?
C30 C29 H29B 108.4 . . ?
H29A C29 H29B 107.5 . . ?
C29 C30 H30A 109.5 . . ?
C29 C30 H30B 109.5 . . ?
H30A C30 H30B 109.5 . . ?
C29 C30 H30C 109.5 . . ?
H30A C30 H30C 109.5 . . ?
H30B C30 H30C 109.5 . . ?
N1 C31 C32 172(6) . . ?
C31 C32 H32A 109.5 . . ?
C31 C32 H32B 109.5 . . ?
H32A C32 H32B 109.5 . . ?
C31 C32 H32C 109.5 . . ?
H32A C32 H32C 109.5 . . ?
H32B C32 H32C 109.5 . . ?

loop_
_geom_bond_atom_site_label_1
_geom_bond_atom_site_label_2
_geom_bond_distance
_geom_bond_site_symmetry_2
_geom_bond_publ_flag
Tm1 O7 2.18(2) . ?
Tm1 O16 2.18(2) . ?
Tm1 O10 2.20(2) . ?
Tm1 O1 2.23(2) . ?
Tm1 O4 2.23(2) . ?
Tm1 O13 2.25(2) . ?
Tm1 O19 2.29(2) . ?
W1 O28 1.628(19) . ?
W1 O26 1.844(19) . ?
W1 O27 1.86(2) . ?
W1 O24 1.89(2) . ?
W1 O25 1.94(2) . ?
W1 O20 2.46(4) . ?
W1 O23 2.51(4) 3_676 ?
W2 O31 1.66(2) . ?
W2 O38 1.832(19) 3_676 ?
W2 O24 1.84(2) . ?
W2 O30 1.88(2) . ?
W2 O29 1.97(2) . ?
W2 O20 2.46(4) . ?
W2 O21 2.48(4) 3_676 ?
W3 O33 1.635(18) . ?
W3 O29 1.76(2) . ?
W3 O25 1.79(2) . ?
W3 O40 1.810(19) 3_676 ?
W3 O32 1.85(2) . ?
W3 O20 2.41(4) . ?
W3 O22 2.47(4) 3_676 ?
W4 O36 1.59(2) . ?
W4 O34 1.807(19) . ?
W4 O30 1.87(2) 3_676 ?
W4 O35 1.89(2) . ?
W4 O32 1.90(2) . ?
W4 O22 2.47(4) 3_676 ?
W4 O21 2.47(4) . ?
W5 O39 1.639(19) . ?
W5 O34 1.89(2) . ?
W5 O26 1.92(2) . ?
W5 O38 1.93(2) . ?
W5 O37 1.94(2) . ?
W5 O21 2.39(4) . ?
W5 O23 2.52(4) 3_676 ?
W6 O41 1.589(18) . ?
W6 O37 1.79(2) . ?
W6 O35 1.89(2) 3_676 ?
W6 O27 1.89(2) . ?
W6 O40 1.91(2) . ?
W6 O22 2.40(4) . ?
W6 O23 2.48(4) 3_676 ?
W7 O50 1.674(18) . ?
W7 O49 1.84(2) . ?
W7 O48 1.85(2) . ?
W7 O47 1.86(2) . ?
W7 O46 1.88(2) . ?
W7 O42 2.42(4) . ?
W7 O45 2.45(4) 3_775 ?
W8 O53 1.72(2) . ?
W8 O52 1.78(2) . ?
W8 O59 1.83(2) 3_775 ?
W8 O46 1.86(2) . ?
W8 O51 1.92(2) . ?
W8 O43 2.41(4) 3_775 ?
W8 O42 2.48(4) . ?
W9 O55 1.67(2) . ?
W9 O51 1.78(2) . ?
W9 O54 1.82(2) . ?
W9 O61 1.87(2) 3_775 ?
W9 O47 1.89(2) . ?
W9 O44 2.36(4) 3_775 ?
W10 O57 1.62(2) . ?
W10 O56 1.87(2) . ?
W10 O62 1.90(2) 3_775 ?
W10 O54 1.90(2) . ?
W10 O52 1.92(2) 3_775 ?
W10 O44 2.44(4) 3_775 ?
W10 O43 2.51(4) . ?
W11 O60 1.676(16) . ?
W11 O59 1.87(2) . ?
W11 O56 1.88(2) . ?
W11 O58 1.883(19) . ?
W11 O48 1.90(2) . ?
W11 O43 2.44(4) . ?
W12 O63 1.645(18) . ?
W12 O61 1.84(2) . ?
W12 O58 1.84(2) . ?
W12 O62 1.85(2) . ?
W12 O49 1.90(2) . ?
W12 O44 2.48(4) . ?
N1 C31 1.01(4) . ?
O1 P1 1.45(2) . ?
O2 C3 1.434(9) . ?
O2 P1 1.49(2) . ?
O3 C5 1.431(9) . ?
O3 P1 1.47(2) . ?
O4 P2 1.45(2) . ?
O5 C7 1.432(9) . ?
O5 P2 1.57(2) . ?
O6 C9 1.426(9) . ?
O6 P2 1.56(2) . ?
O7 P3 1.50(2) . ?
O8 C13 1.430(9) . ?
O8 P3 1.49(2) . ?
O9 C15 1.434(10) . ?
O9 P3 1.55(2) . ?
O10 P4 1.48(2) . ?
O11 C17 1.427(9) . ?
O11 P4 1.50(2) . ?
O12 C19 1.427(9) . ?
O12 P4 1.52(2) . ?
O13 P5 1.45(2) . ?
O14 C23 1.428(10) . ?
O14 P5 1.51(2) . ?
O15 C25 1.429(9) . ?
O15 P5 1.54(2) . ?
O16 P6 1.50(2) . ?
O17 C27 1.436(10) . ?
O17 P6 1.55(3) . ?
O18 C29 1.432(10) . ?
O18 P6 1.54(3) . ?
O19 H19E 0.8508 . ?
O19 H19F 0.8479 . ?
O20 P7 1.52(4) . ?
O20 O23 1.70(5) 3_676 ?
O20 O22 1.74(5) 3_676 ?
O20 O21 1.79(5) 3_676 ?
O21 P7 1.51(4) . ?
O21 O23 1.66(5) 3_676 ?
O21 O20 1.79(5) 3_676 ?
O21 O22 1.80(5) 3_676 ?
O21 W2 2.48(4) 3_676 ?
O22 P7 1.51(4) . ?
O22 O23 1.63(5) 3_676 ?
O22 O20 1.74(5) 3_676 ?
O22 O21 1.80(5) 3_676 ?
O22 W3 2.46(4) 3_676 ?
O22 W4 2.47(4) 3_676 ?
O23 P7 1.41(4) . ?
O23 O22 1.63(5) 3_676 ?
O23 O21 1.66(5) 3_676 ?
O23 O20 1.70(5) 3_676 ?
O23 W6 2.48(4) 3_676 ?
O23 W1 2.51(4) 3_676 ?
O23 W5 2.52(4) 3_676 ?
O30 W4 1.87(2) 3_676 ?
O35 W6 1.89(2) 3_676 ?
O38 W2 1.83(2) 3_676 ?
O40 W3 1.81(2) 3_676 ?
O42 P8 1.45(4) . ?
O42 O45 1.48(5) 3_775 ?
O42 O43 1.68(5) 3_775 ?
O42 O44 1.73(6) 3_775 ?
O43 P8 1.50(4) . ?
O43 O42 1.68(5) 3_775 ?
O43 O45 1.69(5) 3_775 ?
O43 W8 2.41(4) 3_775 ?
O44 P8 1.56(4) . ?
O44 O42 1.73(6) 3_775 ?
O44 O45 1.80(5) 3_775 ?
O44 W9 2.36(4) 3_775 ?
O44 W10 2.44(4) 3_775 ?
O45 P8 1.38(4) . ?
O45 O42 1.48(5) 3_775 ?
O45 O43 1.69(5) 3_775 ?
O45 O44 1.80(5) 3_775 ?
O45 W7 2.45(4) 3_775 ?
O52 W10 1.92(2) 3_775 ?
O59 W8 1.83(2) 3_775 ?
O61 W9 1.87(2) 3_775 ?
O62 W10 1.90(2) 3_775 ?
P1 C1 1.75(3) . ?
P2 C2 1.71(3) . ?
P3 C11 1.75(3) . ?
P4 C12 1.79(3) . ?
P5 C21 1.78(4) . ?
P6 C22 1.70(4) . ?
P7 O23 1.41(4) 3_676 ?
P7 O22 1.51(4) 3_676 ?
P7 O21 1.51(4) 3_676 ?
P7 O20 1.52(4) 3_676 ?
P8 O45 1.38(4) 3_775 ?
P8 O42 1.45(4) 3_775 ?
P8 O43 1.50(4) 3_775 ?
P8 O44 1.56(4) 3_775 ?
C1 C2 1.56(4) . ?
C1 H1A 0.9700 . ?
C1 H1B 0.9700 . ?
C2 H2A 0.9700 . ?
C2 H2B 0.9700 . ?
C3 C4 1.529(9) . ?
C3 H3A 0.9700 . ?
C3 H3B 0.9700 . ?
C4 H4A 0.9600 . ?
C4 H4B 0.9600 . ?
C4 H4C 0.9600 . ?
C5 C6 1.524(10) . ?
C5 H5A 0.9700 . ?
C5 H5B 0.9700 . ?
C6 H6A 0.9600 . ?
C6 H6B 0.9600 . ?
C6 H6C 0.9600 . ?
C7 C8 1.535(10) . ?
C7 H7A 0.9700 . ?
C7 H7B 0.9700 . ?
C8 H8A 0.9600 . ?
C8 H8B 0.9600 . ?
C8 H8C 0.9600 . ?
C9 C10 1.524(10) . ?
C9 H9A 0.9700 . ?
C9 H9B 0.9700 . ?
C10 H10A 0.9600 . ?
C10 H10B 0.9600 . ?
C10 H10C 0.9600 . ?
C11 C12 1.44(4) . ?
C11 H11A 0.9700 . ?
C11 H11B 0.9700 . ?
C12 H12A 0.9700 . ?
C12 H12B 0.9700 . ?
C13 C14 1.524(10) . ?
C13 H13A 0.9700 . ?
C13 H13B 0.9700 . ?
C14 H14A 0.9600 . ?
C14 H14B 0.9600 . ?
C14 H14C 0.9600 . ?
C15 C16 1.521(10) . ?
C15 H15A 0.9700 . ?
C15 H15B 0.9700 . ?
C16 H16A 0.9600 . ?
C16 H16B 0.9600 . ?
C16 H16C 0.9600 . ?
C17 C18 1.525(10) . ?
C17 H17A 0.9700 . ?
C17 H17B 0.9700 . ?
C18 H18A 0.9600 . ?
C18 H18B 0.9600 . ?
C18 H18C 0.9600 . ?
C19 C20 1.520(10) . ?
C19 H19A 0.9700 . ?
C19 H19B 0.9700 . ?
C20 H20A 0.9600 . ?
C20 H20B 0.9600 . ?
C20 H20C 0.9600 . ?
C21 C22 1.41(5) . ?
C21 H21A 0.9700 . ?
C21 H21B 0.9700 . ?
C22 H22A 0.9700 . ?
C22 H22B 0.9700 . ?
C23 C24 1.525(10) . ?
C23 H23A 0.9700 . ?
C23 H23B 0.9700 . ?
C24 H24A 0.9600 . ?
C24 H24B 0.9600 . ?
C24 H24C 0.9600 . ?
C25 C26 1.522(10) . ?
C25 H25A 0.9700 . ?
C25 H25B 0.9700 . ?
C26 H26A 0.9600 . ?
C26 H26B 0.9600 . ?
C26 H26C 0.9600 . ?
C27 C28 1.531(10) . ?
C27 H27A 0.9700 . ?
C27 H27B 0.9700 . ?
C28 H28A 0.9600 . ?
C28 H28B 0.9600 . ?
C28 H28C 0.9600 . ?
C29 C30 1.534(10) . ?
C29 H29A 0.9700 . ?
C29 H29B 0.9700 . ?
C30 H30A 0.9600 . ?
C30 H30B 0.9600 . ?
C30 H30C 0.9600 . ?
C31 C32 1.42(5) . ?
C32 H32A 0.9600 . ?
C32 H32B 0.9600 . ?
C32 H32C 0.9600 . ?

loop_
_geom_torsion_atom_site_label_1
_geom_torsion_atom_site_label_2
_geom_torsion_atom_site_label_3
_geom_torsion_atom_site_label_4
_geom_torsion
_geom_torsion_site_symmetry_1
_geom_torsion_site_symmetry_2
_geom_torsion_site_symmetry_3
_geom_torsion_site_symmetry_4
_geom_torsion_publ_flag
O7 Tm1 O1 P1 80(4) . . . . ?
O16 Tm1 O1 P1 -95(4) . . . . ?
O10 Tm1 O1 P1 145(4) . . . . ?
O4 Tm1 O1 P1 11(4) . . . . ?
O13 Tm1 O1 P1 -158(3) . . . . ?
O19 Tm1 O1 P1 -31(4) . . . . ?
O7 Tm1 O4 P2 -111(5) . . . . ?
O16 Tm1 O4 P2 89(5) . . . . ?
O10 Tm1 O4 P2 -44(5) . . . . ?
O1 Tm1 O4 P2 16(5) . . . . ?
O13 Tm1 O4 P2 180(4) . . . . ?
O19 Tm1 O4 P2 166(5) . . . . ?
O16 Tm1 O7 P3 -80(4) . . . . ?
O10 Tm1 O7 P3 50(3) . . . . ?
O1 Tm1 O7 P3 114(3) . . . . ?
O4 Tm1 O7 P3 -179(3) . . . . ?
O13 Tm1 O7 P3 -29(3) . . . . ?
O19 Tm1 O7 P3 -108(3) . . . . ?
O7 Tm1 O10 P4 -12(3) . . . . ?
O16 Tm1 O10 P4 151(3) . . . . ?
O1 Tm1 O10 P4 -141(4) . . . . ?
O4 Tm1 O10 P4 -81(4) . . . . ?
O13 Tm1 O10 P4 77(3) . . . . ?
O19 Tm1 O10 P4 34(4) . . . . ?
O7 Tm1 O13 P5 -158(3) . . . . ?
O16 Tm1 O13 P5 6(3) . . . . ?
O10 Tm1 O13 P5 124(3) . . . . ?
O1 Tm1 O13 P5 68(4) . . . . ?
O4 Tm1 O13 P5 -90(4) . . . . ?
O19 Tm1 O13 P5 -77(3) . . . . ?
O7 Tm1 O16 P6 19(6) . . . . ?
O10 Tm1 O16 P6 -106(4) . . . . ?
O1 Tm1 O16 P6 -173(4) . . . . ?
O4 Tm1 O16 P6 114(4) . . . . ?
O13 Tm1 O16 P6 -34(4) . . . . ?
O19 Tm1 O16 P6 46(4) . . . . ?
O33 W3 O20 P7 -173(2) . . . . ?
O29 W3 O20 P7 130(3) . . . . ?
O25 W3 O20 P7 -128(3) . . . . ?
O40 W3 O20 P7 46(2) 3_676 . . . ?
O32 W3 O20 P7 -42(2) . . . . ?
O22 W3 O20 P7 1.9(19) 3_676 . . . ?
O33 W3 O20 O23 -105(4) . . . 3_676 ?
O29 W3 O20 O23 -162(3) . . . 3_676 ?
O25 W3 O20 O23 -60(3) . . . 3_676 ?
O40 W3 O20 O23 114(3) 3_676 . . 3_676 ?
O32 W3 O20 O23 26(3) . . . 3_676 ?
O22 W3 O20 O23 70(3) 3_676 . . 3_676 ?
O33 W3 O20 O22 -175(3) . . . 3_676 ?
O29 W3 O20 O22 128(2) . . . 3_676 ?
O25 W3 O20 O22 -130(2) . . . 3_676 ?
O40 W3 O20 O22 43.8(19) 3_676 . . 3_676 ?
O32 W3 O20 O22 -44.4(19) . . . 3_676 ?
O33 W3 O20 O21 117(4) . . . 3_676 ?
O29 W3 O20 O21 60(3) . . . 3_676 ?
O25 W3 O20 O21 162(3) . . . 3_676 ?
O40 W3 O20 O21 -24(3) 3_676 . . 3_676 ?
O32 W3 O20 O21 -113(3) . . . 3_676 ?
O22 W3 O20 O21 -68(3) 3_676 . . 3_676 ?
O33 W3 O20 W1 -39(4) . . . . ?
O29 W3 O20 W1 -96.0(12) . . . . ?
O25 W3 O20 W1 6.2(9) . . . . ?
O40 W3 O20 W1 180.0(11) 3_676 . . . ?
O32 W3 O20 W1 91.8(11) . . . . ?
O22 W3 O20 W1 136(2) 3_676 . . . ?
O33 W3 O20 W2 52(4) . . . . ?
O29 W3 O20 W2 -4.8(9) . . . . ?
O25 W3 O20 W2 97.4(13) . . . . ?
O40 W3 O20 W2 -88.8(11) 3_676 . . . ?
O32 W3 O20 W2 -177.0(10) . . . . ?
O22 W3 O20 W2 -133(2) 3_676 . . . ?
O28 W1 O20 P7 -176(2) . . . . ?
O26 W1 O20 P7 48(2) . . . . ?
O27 W1 O20 P7 -40(2) . . . . ?
O24 W1 O20 P7 -128(2) . . . . ?
O25 W1 O20 P7 130(2) . . . . ?
O23 W1 O20 P7 0.3(18) 3_676 . . . ?
O28 W1 O20 O23 -176(3) . . . 3_676 ?
O26 W1 O20 O23 47.8(18) . . . 3_676 ?
O27 W1 O20 O23 -40.7(18) . . . 3_676 ?
O24 W1 O20 O23 -128(2) . . . 3_676 ?
O25 W1 O20 O23 130(2) . . . 3_676 ?
O28 W1 O20 O22 113(4) . . . 3_676 ?
O26 W1 O20 O22 -23(3) . . . 3_676 ?
O27 W1 O20 O22 -111(3) . . . 3_676 ?
O24 W1 O20 O22 161(4) . . . 3_676 ?
O25 W1 O20 O22 59(3) . . . 3_676 ?
O23 W1 O20 O22 -70(3) 3_676 . . 3_676 ?
O28 W1 O20 O21 -107(4) . . . 3_676 ?
O26 W1 O20 O21 117(3) . . . 3_676 ?
O27 W1 O20 O21 28(3) . . . 3_676 ?
O24 W1 O20 O21 -59(3) . . . 3_676 ?
O25 W1 O20 O21 -161(3) . . . 3_676 ?
O23 W1 O20 O21 69(3) 3_676 . . 3_676 ?
O28 W1 O20 W3 48(3) . . . . ?
O26 W1 O20 W3 -87.8(11) . . . . ?
O27 W1 O20 W3 -176.4(10) . . . . ?
O24 W1 O20 W3 96.1(12) . . . . ?
O25 W1 O20 W3 -5.8(8) . . . . ?
O23 W1 O20 W3 -136(2) 3_676 . . . ?
O28 W1 O20 W2 -44(3) . . . . ?
O26 W1 O20 W2 179.9(10) . . . . ?
O27 W1 O20 W2 91.3(11) . . . . ?
O24 W1 O20 W2 3.8(8) . . . . ?
O25 W1 O20 W2 -98.2(13) . . . . ?
O23 W1 O20 W2 132(2) 3_676 . . . ?
O31 W2 O20 P7 178(2) . . . . ?
O38 W2 O20 P7 -46(2) 3_676 . . . ?
O24 W2 O20 P7 128(3) . . . . ?
O30 W2 O20 P7 43(2) . . . . ?
O29 W2 O20 P7 -132(3) . . . . ?
O21 W2 O20 P7 -2.8(18) 3_676 . . . ?
O31 W2 O20 O23 113(4) . . . 3_676 ?
O38 W2 O20 O23 -111(3) 3_676 . . 3_676 ?
O24 W2 O20 O23 63(3) . . . 3_676 ?
O30 W2 O20 O23 -22(3) . . . 3_676 ?
O29 W2 O20 O23 163(3) . . . 3_676 ?
O21 W2 O20 O23 -68(3) 3_676 . . 3_676 ?
O31 W2 O20 O22 -112(4) . . . 3_676 ?
O38 W2 O20 O22 24(3) 3_676 . . 3_676 ?
O24 W2 O20 O22 -163(3) . . . 3_676 ?
O30 W2 O20 O22 112(3) . . . 3_676 ?
O29 W2 O20 O22 -62(3) . . . 3_676 ?
O21 W2 O20 O22 67(3) 3_676 . . 3_676 ?
O31 W2 O20 O21 -179(3) . . . 3_676 ?
O38 W2 O20 O21 -43.3(17) 3_676 . . 3_676 ?
O24 W2 O20 O21 130.4(19) . . . 3_676 ?
O30 W2 O20 O21 45.5(17) . . . 3_676 ?
O29 W2 O20 O21 -128.9(19) . . . 3_676 ?
O31 W2 O20 W3 -46(4) . . . . ?
O38 W2 O20 W3 90.0(11) 3_676 . . . ?
O24 W2 O20 W3 -96.4(13) . . . . ?
O30 W2 O20 W3 178.7(11) . . . . ?
O29 W2 O20 W3 4.4(8) . . . . ?
O21 W2 O20 W3 133(2) 3_676 . . . ?
O31 W2 O20 W1 47(4) . . . . ?
O38 W2 O20 W1 -177.6(11) 3_676 . . . ?
O24 W2 O20 W1 -3.9(8) . . . . ?
O30 W2 O20 W1 -88.8(11) . . . . ?
O29 W2 O20 W1 96.8(12) . . . . ?
O21 W2 O20 W1 -134(2) 3_676 . . . ?
O39 W5 O21 P7 172(2) . . . . ?
O34 W5 O21 P7 -130(3) . . . . ?
O26 W5 O21 P7 -44(3) . . . . ?
O38 W5 O21 P7 129(3) . . . . ?
O37 W5 O21 P7 45(3) . . . . ?
O23 W5 O21 P7 1(2) 3_676 . . . ?
O39 W5 O21 O23 171(3) . . . 3_676 ?
O34 W5 O21 O23 -131(2) . . . 3_676 ?
O26 W5 O21 O23 -45.3(19) . . . 3_676 ?
O38 W5 O21 O23 129(2) . . . 3_676 ?
O37 W5 O21 O23 44.2(19) . . . 3_676 ?
O39 W5 O21 O20 100(4) . . . 3_676 ?
O34 W5 O21 O20 157(3) . . . 3_676 ?
O26 W5 O21 O20 -117(3) . . . 3_676 ?
O38 W5 O21 O20 57(3) . . . 3_676 ?
O37 W5 O21 O20 -27(3) . . . 3_676 ?
O23 W5 O21 O20 -72(3) 3_676 . . 3_676 ?
O39 W5 O21 O22 -116(4) . . . 3_676 ?
O34 W5 O21 O22 -58(3) . . . 3_676 ?
O26 W5 O21 O22 28(3) . . . 3_676 ?
O38 W5 O21 O22 -158(4) . . . 3_676 ?
O37 W5 O21 O22 117(3) . . . 3_676 ?
O23 W5 O21 O22 73(3) 3_676 . . 3_676 ?
O39 W5 O21 W4 -54(4) . . . . ?
O34 W5 O21 W4 4.1(8) . . . . ?
O26 W5 O21 W4 89.9(11) . . . . ?
O38 W5 O21 W4 -96.2(13) . . . . ?
O37 W5 O21 W4 179.3(11) . . . . ?
O23 W5 O21 W4 135(2) 3_676 . . . ?
O39 W5 O21 W2 37(4) . . . 3_676 ?
O34 W5 O21 W2 94.8(13) . . . 3_676 ?
O26 W5 O21 W2 -179.4(11) . . . 3_676 ?
O38 W5 O21 W2 -5.5(9) . . . 3_676 ?
O37 W5 O21 W2 -89.9(11) . . . 3_676 ?
O23 W5 O21 W2 -134(2) 3_676 . . 3_676 ?
O36 W4 O21 P7 -176.6(19) . . . . ?
O34 W4 O21 P7 134(3) . . . . ?
O30 W4 O21 P7 -125(3) 3_676 . . . ?
O35 W4 O21 P7 -39(2) . . . . ?
O32 W4 O21 P7 47(2) . . . . ?
O22 W4 O21 P7 0.8(18) 3_676 . . . ?
O36 W4 O21 O23 117(4) . . . 3_676 ?
O34 W4 O21 O23 67(3) . . . 3_676 ?
O30 W4 O21 O23 168(4) 3_676 . . 3_676 ?
O35 W4 O21 O23 -106(3) . . . 3_676 ?
O32 W4 O21 O23 -20(3) . . . 3_676 ?
O22 W4 O21 O23 -66(3) 3_676 . . 3_676 ?
O36 W4 O21 O20 -110(4) . . . 3_676 ?
O34 W4 O21 O20 -159(3) . . . 3_676 ?
O30 W4 O21 O20 -58(3) 3_676 . . 3_676 ?
O35 W4 O21 O20 28(3) . . . 3_676 ?
O32 W4 O21 O20 114(3) . . . 3_676 ?
O22 W4 O21 O20 68(3) 3_676 . . 3_676 ?
O36 W4 O21 O22 -177(3) . . . 3_676 ?
O34 W4 O21 O22 133(2) . . . 3_676 ?
O30 W4 O21 O22 -126(2) 3_676 . . 3_676 ?
O35 W4 O21 O22 -40.2(18) . . . 3_676 ?
O32 W4 O21 O22 45.9(17) . . . 3_676 ?
O36 W4 O21 W5 45(3) . . . . ?
O34 W4 O21 W5 -4.3(9) . . . . ?
O30 W4 O21 W5 96.8(13) 3_676 . . . ?
O35 W4 O21 W5 -177.3(10) . . . . ?
O32 W4 O21 W5 -91.2(11) . . . . ?
O22 W4 O21 W5 -137(2) 3_676 . . . ?
O36 W4 O21 W2 -47(3) . . . 3_676 ?
O34 W4 O21 W2 -97.1(13) . . . 3_676 ?
O30 W4 O21 W2 4.0(9) 3_676 . . 3_676 ?
O35 W4 O21 W2 89.9(11) . . . 3_676 ?
O32 W4 O21 W2 176.0(10) . . . 3_676 ?
O22 W4 O21 W2 130(2) 3_676 . . 3_676 ?
O41 W6 O22 P7 -179(3) . . . . ?
O37 W6 O22 P7 -45(3) . . . . ?
O35 W6 O22 P7 131(3) 3_676 . . . ?
O27 W6 O22 P7 43(3) . . . . ?
O40 W6 O22 P7 -128(3) . . . . ?
O23 W6 O22 P7 0.7(19) 3_676 . . . ?
O41 W6 O22 O23 -179(3) . . . 3_676 ?
O37 W6 O22 O23 -45.9(19) . . . 3_676 ?
O35 W6 O22 O23 130(2) 3_676 . . 3_676 ?
O27 W6 O22 O23 42.2(19) . . . 3_676 ?
O40 W6 O22 O23 -129(2) . . . 3_676 ?
O41 W6 O22 O20 -106(5) . . . 3_676 ?
O37 W6 O22 O20 28(3) . . . 3_676 ?
O35 W6 O22 O20 -156(4) 3_676 . . 3_676 ?
O27 W6 O22 O20 116(3) . . . 3_676 ?
O40 W6 O22 O20 -55(3) . . . 3_676 ?
O23 W6 O22 O20 74(3) 3_676 . . 3_676 ?
O41 W6 O22 O21 109(4) . . . 3_676 ?
O37 W6 O22 O21 -117(3) . . . 3_676 ?
O35 W6 O22 O21 59(3) 3_676 . . 3_676 ?
O27 W6 O22 O21 -29(3) . . . 3_676 ?
O40 W6 O22 O21 160(4) . . . 3_676 ?
O23 W6 O22 O21 -71(3) 3_676 . . 3_676 ?
O41 W6 O22 W3 -44(4) . . . 3_676 ?
O37 W6 O22 W3 89.5(11) . . . 3_676 ?
O35 W6 O22 W3 -94.4(13) 3_676 . . 3_676 ?
O27 W6 O22 W3 177.7(11) . . . 3_676 ?
O40 W6 O22 W3 6.8(9) . . . 3_676 ?
O23 W6 O22 W3 135(2) 3_676 . . 3_676 ?
O41 W6 O22 W4 47(4) . . . 3_676 ?
O37 W6 O22 W4 -179.1(11) . . . 3_676 ?
O35 W6 O22 W4 -3.0(8) 3_676 . . 3_676 ?
O27 W6 O22 W4 -91.0(11) . . . 3_676 ?
O40 W6 O22 W4 98.1(14) . . . 3_676 ?
O23 W6 O22 W4 -133(2) 3_676 . . 3_676 ?
O31 W2 O24 W1 -155.7(19) . . . . ?
O38 W2 O24 W1 24(3) 3_676 . . . ?
O30 W2 O24 W1 103.1(19) . . . . ?
O29 W2 O24 W1 -51.6(18) . . . . ?
O20 W2 O24 W1 8.1(17) . . . . ?
O21 W2 O24 W1 39(2) 3_676 . . . ?
O28 W1 O24 W2 155.8(18) . . . . ?
O26 W1 O24 W2 -17(3) . . . . ?
O27 W1 O24 W2 -103.6(19) . . . . ?
O25 W1 O24 W2 50.9(19) . . . . ?
O20 W1 O24 W2 -8.1(18) . . . . ?
O23 W1 O24 W2 -39(2) 3_676 . . . ?
O33 W3 O25 W1 152.0(19) . . . . ?
O29 W3 O25 W1 49(2) . . . . ?
O40 W3 O25 W1 -27(3) 3_676 . . . ?
O32 W3 O25 W1 -108(2) . . . . ?
O20 W3 O25 W1 -12.7(18) . . . . ?
O22 W3 O25 W1 -43(2) 3_676 . . . ?
O28 W1 O25 W3 -149.4(19) . . . . ?
O26 W1 O25 W3 108(2) . . . . ?
O27 W1 O25 W3 35(3) . . . . ?
O24 W1 O25 W3 -48(2) . . . . ?
O20 W1 O25 W3 12.8(18) . . . . ?
O23 W1 O25 W3 42(2) 3_676 . . . ?
O28 W1 O26 W5 148.9(17) . . . . ?
O27 W1 O26 W5 48.5(17) . . . . ?
O24 W1 O26 W5 -38(3) . . . . ?
O25 W1 O26 W5 -107.0(17) . . . . ?
O20 W1 O26 W5 -46.3(18) . . . . ?
O23 W1 O26 W5 -14.7(16) 3_676 . . . ?
O39 W5 O26 W1 -148.3(17) . . . . ?
O34 W5 O26 W1 106.7(17) . . . . ?
O38 W5 O26 W1 32(3) . . . . ?
O37 W5 O26 W1 -44.7(17) . . . . ?
O21 W5 O26 W1 44.7(19) . . . . ?
O23 W5 O26 W1 14.8(16) 3_676 . . . ?
O28 W1 O27 W6 -160.3(18) . . . . ?
O26 W1 O27 W6 -56.6(18) . . . . ?
O24 W1 O27 W6 98.2(18) . . . . ?
O25 W1 O27 W6 15(3) . . . . ?
O20 W1 O27 W6 34.8(19) . . . . ?
O23 W1 O27 W6 7.2(17) 3_676 . . . ?
O41 W6 O27 W1 156.8(18) . . . . ?
O37 W6 O27 W1 56.1(18) . . . . ?
O35 W6 O27 W1 -100.8(18) 3_676 . . . ?
O40 W6 O27 W1 -16(3) . . . . ?
O22 W6 O27 W1 -35(2) . . . . ?
O23 W6 O27 W1 -7.3(17) 3_676 . . . ?
O33 W3 O29 W2 -152.3(19) . . . . ?
O25 W3 O29 W2 -52(2) . . . . ?
O40 W3 O29 W2 103(2) 3_676 . . . ?
O32 W3 O29 W2 29(4) . . . . ?
O20 W3 O29 W2 9.5(18) . . . . ?
O22 W3 O29 W2 41(2) 3_676 . . . ?
O31 W2 O29 W3 154.1(19) . . . . ?
O38 W2 O29 W3 -104(2) 3_676 . . . ?
O24 W2 O29 W3 53(2) . . . . ?
O30 W2 O29 W3 -23(3) . . . . ?
O20 W2 O29 W3 -9.6(18) . . . . ?
O21 W2 O29 W3 -41(2) 3_676 . . . ?
O31 W2 O30 W4 154.3(19) . . . 3_676 ?
O38 W2 O30 W4 52(2) 3_676 . . 3_676 ?
O24 W2 O30 W4 -104(2) . . . 3_676 ?
O29 W2 O30 W4 -29(3) . . . 3_676 ?
O20 W2 O30 W4 -40(2) . . . 3_676 ?
O21 W2 O30 W4 -8.1(18) 3_676 . . 3_676 ?
O33 W3 O32 W4 -159.4(17) . . . . ?
O29 W3 O32 W4 19(3) . . . . ?
O25 W3 O32 W4 100.4(18) . . . . ?
O40 W3 O32 W4 -53.5(18) 3_676 . . . ?
O20 W3 O32 W4 36.9(19) . . . . ?
O22 W3 O32 W4 5.8(17) 3_676 . . . ?
O36 W4 O32 W3 157.3(17) . . . . ?
O34 W4 O32 W3 -99.8(18) . . . . ?
O30 W4 O32 W3 -21(3) 3_676 . . . ?
O35 W4 O32 W3 57.4(18) . . . . ?
O22 W4 O32 W3 -5.8(17) 3_676 . . . ?
O21 W4 O32 W3 -38.7(19) . . . . ?
O36 W4 O34 W5 -153(2) . . . . ?
O30 W4 O34 W5 -54(2) 3_676 . . . ?
O35 W4 O34 W5 27(4) . . . . ?
O32 W4 O34 W5 103(2) . . . . ?
O22 W4 O34 W5 39(2) 3_676 . . . ?
O21 W4 O34 W5 9.2(18) . . . . ?
O39 W5 O34 W4 151.9(19) . . . . ?
O26 W5 O34 W4 -102(2) . . . . ?
O38 W5 O34 W4 53(2) . . . . ?
O37 W5 O34 W4 -19(3) . . . . ?
O21 W5 O34 W4 -9.5(19) . . . . ?
O23 W5 O34 W4 -38(2) 3_676 . . . ?
O36 W4 O35 W6 -160.7(17) . . . 3_676 ?
O34 W4 O35 W6 19(3) . . . 3_676 ?
O30 W4 O35 W6 99.6(17) 3_676 . . 3_676 ?
O32 W4 O35 W6 -57.1(17) . . . 3_676 ?
O22 W4 O35 W6 5.7(16) 3_676 . . 3_676 ?
O21 W4 O35 W6 35.0(19) . . . 3_676 ?
O41 W6 O37 W5 -147.7(18) . . . . ?
O35 W6 O37 W5 36(3) 3_676 . . . ?
O27 W6 O37 W5 -48.4(18) . . . . ?
O40 W6 O37 W5 107.1(18) . . . . ?
O22 W6 O37 W5 45(2) . . . . ?
O23 W6 O37 W5 15.3(17) 3_676 . . . ?
O39 W5 O37 W6 152.1(18) . . . . ?
O34 W5 O37 W6 -36(3) . . . . ?
O26 W5 O37 W6 45.9(19) . . . . ?
O38 W5 O37 W6 -109.0(19) . . . . ?
O21 W5 O37 W6 -45(2) . . . . ?
O23 W5 O37 W6 -15.4(17) 3_676 . . . ?
O39 W5 O38 W2 -154(2) . . . 3_676 ?
O34 W5 O38 W2 -49(2) . . . 3_676 ?
O26 W5 O38 W2 26(3) . . . 3_676 ?
O37 W5 O38 W2 104(2) . . . 3_676 ?
O21 W5 O38 W2 11.5(19) . . . 3_676 ?
O23 W5 O38 W2 41(2) 3_676 . . 3_676 ?
O41 W6 O40 W3 151(2) . . . 3_676 ?
O37 W6 O40 W3 -110(2) . . . 3_676 ?
O35 W6 O40 W3 49(2) 3_676 . . 3_676 ?
O27 W6 O40 W3 -36(4) . . . 3_676 ?
O22 W6 O40 W3 -15(2) . . . 3_676 ?
O23 W6 O40 W3 -45(2) 3_676 . . 3_676 ?
O50 W7 O42 P8 -173(2) . . . . ?
O49 W7 O42 P8 -49(3) . . . . ?
O48 W7 O42 P8 39(3) . . . . ?
O47 W7 O42 P8 127(3) . . . . ?
O46 W7 O42 P8 -134(3) . . . . ?
O45 W7 O42 P8 -2(2) 3_775 . . . ?
O50 W7 O42 O45 -171(3) . . . 3_775 ?
O49 W7 O42 O45 -46(2) . . . 3_775 ?
O48 W7 O42 O45 41(2) . . . 3_775 ?
O47 W7 O42 O45 130(2) . . . 3_775 ?
O46 W7 O42 O45 -131(2) . . . 3_775 ?
O50 W7 O42 O43 -92(5) . . . 3_775 ?
O49 W7 O42 O43 33(4) . . . 3_775 ?
O48 W7 O42 O43 120(4) . . . 3_775 ?
O47 W7 O42 O43 -151(4) . . . 3_775 ?
O46 W7 O42 O43 -52(3) . . . 3_775 ?
O45 W7 O42 O43 79(4) 3_775 . . 3_775 ?
O50 W7 O42 O44 110(4) . . . 3_775 ?
O49 W7 O42 O44 -126(3) . . . 3_775 ?
O48 W7 O42 O44 -38(3) . . . 3_775 ?
O47 W7 O42 O44 50(3) . . . 3_775 ?
O46 W7 O42 O44 149(3) . . . 3_775 ?
O45 W7 O42 O44 -79(4) 3_775 . . 3_775 ?
O50 W7 O42 W8 -34(4) . . . . ?
O49 W7 O42 W8 91.0(12) . . . . ?
O48 W7 O42 W8 178.3(11) . . . . ?
O47 W7 O42 W8 -93.0(13) . . . . ?
O46 W7 O42 W8 6.0(9) . . . . ?
O45 W7 O42 W8 137(3) 3_775 . . . ?
O53 W8 O42 P8 179(2) . . . . ?
O52 W8 O42 P8 46(3) . . . . ?
O59 W8 O42 P8 -36(3) 3_775 . . . ?
O46 W8 O42 P8 137(3) . . . . ?
O51 W8 O42 P8 -123(3) . . . . ?
O43 W8 O42 P8 1.2(18) 3_775 . . . ?
O53 W8 O42 O45 104(5) . . . 3_775 ?
O52 W8 O42 O45 -28(4) . . . 3_775 ?
O59 W8 O42 O45 -111(4) 3_775 . . 3_775 ?
O46 W8 O42 O45 62(4) . . . 3_775 ?
O51 W8 O42 O45 163(4) . . . 3_775 ?
O43 W8 O42 O45 -73(4) 3_775 . . 3_775 ?
O53 W8 O42 O43 177(3) . . . 3_775 ?
O52 W8 O42 O43 44.7(19) . . . 3_775 ?
O59 W8 O42 O43 -37.6(19) 3_775 . . 3_775 ?
O46 W8 O42 O43 135(2) . . . 3_775 ?
O51 W8 O42 O43 -124(2) . . . 3_775 ?
O53 W8 O42 O44 -108(4) . . . 3_775 ?
O52 W8 O42 O44 119(3) . . . 3_775 ?
O59 W8 O42 O44 37(3) 3_775 . . 3_775 ?
O46 W8 O42 O44 -151(3) . . . 3_775 ?
O51 W8 O42 O44 -50(3) . . . 3_775 ?
O43 W8 O42 O44 74(3) 3_775 . . 3_775 ?
O53 W8 O42 W7 36(4) . . . . ?
O52 W8 O42 W7 -96.7(12) . . . . ?
O59 W8 O42 W7 -179.0(11) 3_775 . . . ?
O46 W8 O42 W7 -6.2(9) . . . . ?
O51 W8 O42 W7 94.3(13) . . . . ?
O43 W8 O42 W7 -141(2) 3_775 . . . ?
O60 W11 O43 P8 170(2) . . . . ?
O59 W11 O43 P8 136(3) . . . . ?
O56 W11 O43 P8 -124(3) . . . . ?
O58 W11 O43 P8 45(3) . . . . ?
O48 W11 O43 P8 -40(3) . . . . ?
O60 W11 O43 O42 98(4) . . . 3_775 ?
O59 W11 O43 O42 63(3) . . . 3_775 ?
O56 W11 O43 O42 164(4) . . . 3_775 ?
O58 W11 O43 O42 -27(4) . . . 3_775 ?
O48 W11 O43 O42 -113(4) . . . 3_775 ?
O60 W11 O43 O45 172(3) . . . 3_775 ?
O59 W11 O43 O45 137(2) . . . 3_775 ?
O56 W11 O43 O45 -122(2) . . . 3_775 ?
O58 W11 O43 O45 46.6(19) . . . 3_775 ?
O48 W11 O43 O45 -38.6(19) . . . 3_775 ?
O60 W11 O43 W8 31(4) . . . 3_775 ?
O59 W11 O43 W8 -3.1(8) . . . 3_775 ?
O56 W11 O43 W8 97.3(13) . . . 3_775 ?
O58 W11 O43 W8 -93.9(11) . . . 3_775 ?
O48 W11 O43 W8 -179.1(11) . . . 3_775 ?
O60 W11 O43 W10 -61(4) . . . . ?
O59 W11 O43 W10 -94.8(12) . . . . ?
O56 W11 O43 W10 5.5(9) . . . . ?
O58 W11 O43 W10 174.4(10) . . . . ?
O48 W11 O43 W10 89.1(10) . . . . ?
O57 W10 O43 P8 178(2) . . . . ?
O56 W10 O43 P8 127(2) . . . . ?
O62 W10 O43 P8 -45(2) 3_775 . . . ?
O54 W10 O43 P8 41(2) . . . . ?
O52 W10 O43 P8 -133(3) 3_775 . . . ?
O44 W10 O43 P8 1.8(18) 3_775 . . . ?
O57 W10 O43 O42 -116(4) . . . 3_775 ?
O56 W10 O43 O42 -167(3) . . . 3_775 ?
O62 W10 O43 O42 21(3) 3_775 . . 3_775 ?
O54 W10 O43 O42 107(3) . . . 3_775 ?
O52 W10 O43 O42 -67(3) 3_775 . . 3_775 ?
O44 W10 O43 O42 68(3) 3_775 . . 3_775 ?
O57 W10 O43 O45 117(3) . . . 3_775 ?
O56 W10 O43 O45 65(3) . . . 3_775 ?
O62 W10 O43 O45 -106(3) 3_775 . . 3_775 ?
O54 W10 O43 O45 -21(3) . . . 3_775 ?
O52 W10 O43 O45 166(3) 3_775 . . 3_775 ?
O44 W10 O43 O45 -60(3) 3_775 . . 3_775 ?
O57 W10 O43 W8 -47(3) . . . 3_775 ?
O56 W10 O43 W8 -98.5(13) . . . 3_775 ?
O62 W10 O43 W8 89.9(11) 3_775 . . 3_775 ?
O54 W10 O43 W8 175.5(10) . . . 3_775 ?
O52 W10 O43 W8 1.6(8) 3_775 . . 3_775 ?
O44 W10 O43 W8 137(2) 3_775 . . 3_775 ?
O57 W10 O43 W11 46(3) . . . . ?
O56 W10 O43 W11 -5.7(9) . . . . ?
O62 W10 O43 W11 -177.2(10) 3_775 . . . ?
O54 W10 O43 W11 -91.7(11) . . . . ?
O52 W10 O43 W11 94.5(13) 3_775 . . . ?
O44 W10 O43 W11 -131(2) 3_775 . . . ?
O63 W12 O44 P8 -176(2) . . . . ?
O61 W12 O44 P8 -131(3) . . . . ?
O58 W12 O44 P8 -48(2) . . . . ?
O62 W12 O44 P8 126(3) . . . . ?
O49 W12 O44 P8 39(2) . . . . ?
O63 W12 O44 O42 -112(4) . . . 3_775 ?
O61 W12 O44 O42 -67(3) . . . 3_775 ?
O58 W12 O44 O42 16(4) . . . 3_775 ?
O62 W12 O44 O42 -169(4) . . . 3_775 ?
O49 W12 O44 O42 103(4) . . . 3_775 ?
O63 W12 O44 O45 -176(3) . . . 3_775 ?
O61 W12 O44 O45 -132(2) . . . 3_775 ?
O58 W12 O44 O45 -47.9(18) . . . 3_775 ?
O62 W12 O44 O45 126(2) . . . 3_775 ?
O49 W12 O44 O45 38.5(18) . . . 3_775 ?
O63 W12 O44 W9 -39(4) . . . 3_775 ?
O61 W12 O44 W9 6.4(10) . . . 3_775 ?
O58 W12 O44 W9 90.0(12) . . . 3_775 ?
O62 W12 O44 W9 -95.9(14) . . . 3_775 ?
O49 W12 O44 W9 176.4(12) . . . 3_775 ?
O63 W12 O44 W10 56(4) . . . 3_775 ?
O61 W12 O44 W10 100.5(15) . . . 3_775 ?
O58 W12 O44 W10 -175.9(11) . . . 3_775 ?
O62 W12 O44 W10 -1.8(9) . . . 3_775 ?
O49 W12 O44 W10 -89.5(12) . . . 3_775 ?
O53 W8 O46 W7 -152.6(19) . . . . ?
O52 W8 O46 W7 102.9(19) . . . . ?
O59 W8 O46 W7 29(3) 3_775 . . . ?
O51 W8 O46 W7 -48.8(19) . . . . ?
O43 W8 O46 W7 40(2) 3_775 . . . ?
O42 W8 O46 W7 12.7(18) . . . . ?
O50 W7 O46 W8 153.9(19) . . . . ?
O49 W7 O46 W8 -105(2) . . . . ?
O48 W7 O46 W8 -32(3) . . . . ?
O47 W7 O46 W8 52.0(19) . . . . ?
O42 W7 O46 W8 -12.9(18) . . . . ?
O45 W7 O46 W8 -39(2) 3_775 . . . ?
O50 W7 O47 W9 -153(2) . . . . ?
O49 W7 O47 W9 19(4) . . . . ?
O48 W7 O47 W9 103(2) . . . . ?
O46 W7 O47 W9 -53(2) . . . . ?
O42 W7 O47 W9 9(2) . . . . ?
O45 W7 O47 W9 36(2) 3_775 . . . ?
O55 W9 O47 W7 156(2) . . . . ?
O51 W9 O47 W7 52(2) . . . . ?
O54 W9 O47 W7 -102(2) . . . . ?
O61 W9 O47 W7 -24(4) 3_775 . . . ?
O44 W9 O47 W7 -39(2) 3_775 . . . ?
O50 W7 O48 W11 157.0(17) . . . . ?
O49 W7 O48 W11 55.6(17) . . . . ?
O47 W7 O48 W11 -100.4(18) . . . . ?
O46 W7 O48 W11 -17(3) . . . . ?
O42 W7 O48 W11 -34.1(19) . . . . ?
O45 W7 O48 W11 -9.6(16) 3_775 . . . ?
O60 W11 O48 W7 -154.6(17) . . . . ?
O59 W11 O48 W7 28(3) . . . . ?
O56 W11 O48 W7 100.2(18) . . . . ?
O58 W11 O48 W7 -54.6(17) . . . . ?
O43 W11 O48 W7 35.6(19) . . . . ?
O50 W7 O49 W12 -156.6(18) . . . . ?
O48 W7 O49 W12 -53.0(19) . . . . ?
O47 W7 O49 W12 32(4) . . . . ?
O46 W7 O49 W12 103.8(19) . . . . ?
O42 W7 O49 W12 41(2) . . . . ?
O45 W7 O49 W12 13.1(18) 3_775 . . . ?
O63 W12 O49 W7 152.4(18) . . . . ?
O61 W12 O49 W7 -22(3) . . . . ?
O58 W12 O49 W7 51.1(19) . . . . ?
O62 W12 O49 W7 -104.7(19) . . . . ?
O44 W12 O49 W7 -41(2) . . . . ?
O55 W9 O51 W8 -152(2) . . . . ?
O54 W9 O51 W8 26(3) . . . . ?
O61 W9 O51 W8 103(2) 3_775 . . . ?
O47 W9 O51 W8 -50(2) . . . . ?
O44 W9 O51 W8 41(2) 3_775 . . . ?
O53 W8 O51 W9 150(2) . . . . ?
O52 W8 O51 W9 -35(3) . . . . ?
O59 W8 O51 W9 -105(2) 3_775 . . . ?
O46 W8 O51 W9 50(2) . . . . ?
O43 W8 O51 W9 -43(2) 3_775 . . . ?
O42 W8 O51 W9 -11(2) . . . . ?
O53 W8 O52 W10 162(2) . . . 3_775 ?
O59 W8 O52 W10 59(2) 3_775 . . 3_775 ?
O46 W8 O52 W10 -96(2) . . . 3_775 ?
O51 W8 O52 W10 -13(3) . . . 3_775 ?
O43 W8 O52 W10 -3.9(19) 3_775 . . 3_775 ?
O42 W8 O52 W10 -34(2) . . . 3_775 ?
O55 W9 O54 W10 -156.3(18) . . . . ?
O51 W9 O54 W10 26(3) . . . . ?
O61 W9 O54 W10 -51.0(19) 3_775 . . . ?
O47 W9 O54 W10 102.3(19) . . . . ?
O44 W9 O54 W10 8.9(18) 3_775 . . . ?
O57 W10 O54 W9 155.8(18) . . . . ?
O56 W10 O54 W9 -102.2(19) . . . . ?
O62 W10 O54 W9 54.3(18) 3_775 . . . ?
O52 W10 O54 W9 -27(3) 3_775 . . . ?
O44 W10 O54 W9 -8.8(18) 3_775 . . . ?
O43 W10 O54 W9 -39(2) . . . . ?
O57 W10 O56 W11 -152(2) . . . . ?
O62 W10 O56 W11 32(4) 3_775 . . . ?
O54 W10 O56 W11 106(2) . . . . ?
O52 W10 O56 W11 -47(2) 3_775 . . . ?
O44 W10 O56 W11 46(2) 3_775 . . . ?
O43 W10 O56 W11 11.4(19) . . . . ?
O60 W11 O56 W10 149(2) . . . . ?
O59 W11 O56 W10 48(2) . . . . ?
O58 W11 O56 W10 -37(3) . . . . ?
O48 W11 O56 W10 -108(2) . . . . ?
O43 W11 O56 W10 -11.6(19) . . . . ?
O63 W12 O58 W11 -156.2(19) . . . . ?
O61 W12 O58 W11 101(2) . . . . ?
O62 W12 O58 W11 29(4) . . . . ?
O49 W12 O58 W11 -53.1(19) . . . . ?
O44 W12 O58 W11 42(2) . . . . ?
O60 W11 O58 W12 157.2(19) . . . . ?
O59 W11 O58 W12 -100(2) . . . . ?
O56 W11 O58 W12 -16(3) . . . . ?
O48 W11 O58 W12 54.3(19) . . . . ?
O43 W11 O58 W12 -39(2) . . . . ?
O60 W11 O59 W8 -162(2) . . . 3_775 ?
O56 W11 O59 W8 -56(2) . . . 3_775 ?
O58 W11 O59 W8 97(2) . . . 3_775 ?
O48 W11 O59 W8 16(4) . . . 3_775 ?
O43 W11 O59 W8 6.8(19) . . . 3_775 ?
O63 W12 O61 W9 150(2) . . . 3_775 ?
O58 W12 O61 W9 -109(2) . . . 3_775 ?
O62 W12 O61 W9 48(2) . . . 3_775 ?
O49 W12 O61 W9 -36(4) . . . 3_775 ?
O44 W12 O61 W9 -14(2) . . . 3_775 ?
O63 W12 O62 W10 -157.2(19) . . . 3_775 ?
O61 W12 O62 W10 -54.1(19) . . . 3_775 ?
O58 W12 O62 W10 18(4) . . . 3_775 ?
O49 W12 O62 W10 98.9(19) . . . 3_775 ?
O44 W12 O62 W10 3.6(18) . . . 3_775 ?
Tm1 O1 P1 O3 84(4) . . . . ?
Tm1 O1 P1 O2 -158(3) . . . . ?
Tm1 O1 P1 C1 -38(4) . . . . ?
C5 O3 P1 O1 41(3) . . . . ?
C5 O3 P1 O2 -84(3) . . . . ?
C5 O3 P1 C1 166(3) . . . . ?
C3 O2 P1 O1 19(2) . . . . ?
C3 O2 P1 O3 143.5(19) . . . . ?
C3 O2 P1 C1 -106(2) . . . . ?
Tm1 O4 P2 O6 87(5) . . . . ?
Tm1 O4 P2 O5 -149(5) . . . . ?
Tm1 O4 P2 C2 -31(5) . . . . ?
C9 O6 P2 O4 44(3) . . . . ?
C9 O6 P2 O5 -76(3) . . . . ?
C9 O6 P2 C2 168(3) . . . . ?
C7 O5 P2 O4 -175(3) . . . . ?
C7 O5 P2 O6 -51(3) . . . . ?
C7 O5 P2 C2 62(3) . . . . ?
C13 O8 P3 O7 50(3) . . . . ?
C13 O8 P3 O9 -66(3) . . . . ?
C13 O8 P3 C11 172(3) . . . . ?
Tm1 O7 P3 O8 87(3) . . . . ?
Tm1 O7 P3 O9 -155(3) . . . . ?
Tm1 O7 P3 C11 -30(4) . . . . ?
C15 O9 P3 O8 -48(3) . . . . ?
C15 O9 P3 O7 -170(2) . . . . ?
C15 O9 P3 C11 67(3) . . . . ?
Tm1 O10 P4 O11 -102(3) . . . . ?
Tm1 O10 P4 O12 137(3) . . . . ?
Tm1 O10 P4 C12 11(4) . . . . ?
C17 O11 P4 O10 -53(3) . . . . ?
C17 O11 P4 O12 67(3) . . . . ?
C17 O11 P4 C12 -176(2) . . . . ?
C19 O12 P4 O10 169(2) . . . . ?
C19 O12 P4 O11 43(2) . . . . ?
C19 O12 P4 C12 -64(3) . . . . ?
Tm1 O13 P5 O14 141(3) . . . . ?
Tm1 O13 P5 O15 -96(3) . . . . ?
Tm1 O13 P5 C21 23(4) . . . . ?
C23 O14 P5 O13 38(3) . . . . ?
C23 O14 P5 O15 -83(3) . . . . ?
C23 O14 P5 C21 164(3) . . . . ?
C25 O15 P5 O13 -169(3) . . . . ?
C25 O15 P5 O14 -43(3) . . . . ?
C25 O15 P5 C21 66(3) . . . . ?
Tm1 O16 P6 O18 -70(4) . . . . ?
Tm1 O16 P6 O17 167(3) . . . . ?
Tm1 O16 P6 C22 45(4) . . . . ?
C29 O18 P6 O16 -51(4) . . . . ?
C29 O18 P6 O17 69(3) . . . . ?
C29 O18 P6 C22 -172(3) . . . . ?
C27 O17 P6 O16 -174(3) . . . . ?
C27 O17 P6 O18 64(3) . . . . ?
C27 O17 P6 C22 -51(3) . . . . ?
O22 O23 P7 O23 -32(100) 3_676 . . 3_676 ?
O21 O23 P7 O23 -152(100) 3_676 . . 3_676 ?
O20 O23 P7 O23 90(100) 3_676 . . 3_676 ?
W6 O23 P7 O23 -33(100) 3_676 . . 3_676 ?
W1 O23 P7 O23 89(100) 3_676 . . 3_676 ?
W5 O23 P7 O23 -153(100) 3_676 . . 3_676 ?
O22 O23 P7 O22 180.000(8) 3_676 . . . ?
O21 O23 P7 O22 60(2) 3_676 . . . ?
O20 O23 P7 O22 -58(2) 3_676 . . . ?
W6 O23 P7 O22 179(2) 3_676 . . . ?
W1 O23 P7 O22 -58(3) 3_676 . . . ?
W5 O23 P7 O22 60(3) 3_676 . . . ?
O21 O23 P7 O22 -120(2) 3_676 . . 3_676 ?
O20 O23 P7 O22 122(2) 3_676 . . 3_676 ?
W6 O23 P7 O22 -1(2) 3_676 . . 3_676 ?
W1 O23 P7 O22 122(3) 3_676 . . 3_676 ?
W5 O23 P7 O22 -120(3) 3_676 . . 3_676 ?
O22 O23 P7 O21 120(2) 3_676 . . 3_676 ?
O20 O23 P7 O21 -119(2) 3_676 . . 3_676 ?
W6 O23 P7 O21 119(3) 3_676 . . 3_676 ?
W1 O23 P7 O21 -119(3) 3_676 . . 3_676 ?
W5 O23 P7 O21 -1(2) 3_676 . . 3_676 ?
O22 O23 P7 O21 -60(2) 3_676 . . . ?
O21 O23 P7 O21 180.000(19) 3_676 . . . ?
O20 O23 P7 O21 61(2) 3_676 . . . ?
W6 O23 P7 O21 -61(3) 3_676 . . . ?
W1 O23 P7 O21 61(3) 3_676 . . . ?
W5 O23 P7 O21 179(2) 3_676 . . . ?
O22 O23 P7 O20 -122(2) 3_676 . . 3_676 ?
O21 O23 P7 O20 119(2) 3_676 . . 3_676 ?
W6 O23 P7 O20 -123(3) 3_676 . . 3_676 ?
W1 O23 P7 O20 0(2) 3_676 . . 3_676 ?
W5 O23 P7 O20 118(3) 3_676 . . 3_676 ?
O22 O23 P7 O20 58(2) 3_676 . . . ?
O21 O23 P7 O20 -61(2) 3_676 . . . ?
O20 O23 P7 O20 180.000(11) 3_676 . . . ?
W6 O23 P7 O20 57(3) 3_676 . . . ?
W1 O23 P7 O20 180(2) 3_676 . . . ?
W5 O23 P7 O20 -62(3) 3_676 . . . ?
O23 O22 P7 O23 180.000(9) 3_676 . . . ?
O20 O22 P7 O23 59(2) 3_676 . . . ?
O21 O22 P7 O23 -58(2) 3_676 . . . ?
W6 O22 P7 O23 179(2) . . . . ?
W3 O22 P7 O23 57(3) 3_676 . . . ?
W4 O22 P7 O23 -59(3) 3_676 . . . ?
O20 O22 P7 O23 -121(2) 3_676 . . 3_676 ?
O21 O22 P7 O23 122(2) 3_676 . . 3_676 ?
W6 O22 P7 O23 -1(2) . . . 3_676 ?
W3 O22 P7 O23 -123(3) 3_676 . . 3_676 ?
W4 O22 P7 O23 121(3) 3_676 . . 3_676 ?
O23 O22 P7 O22 56(100) 3_676 . . 3_676 ?
O20 O22 P7 O22 -65(100) 3_676 . . 3_676 ?
O21 O22 P7 O22 178(100) 3_676 . . 3_676 ?
W6 O22 P7 O22 55(100) . . . 3_676 ?
W3 O22 P7 O22 -67(100) 3_676 . . 3_676 ?
W4 O22 P7 O22 177(100) 3_676 . . 3_676 ?
O23 O22 P7 O21 -122(2) 3_676 . . 3_676 ?
O20 O22 P7 O21 117(2) 3_676 . . 3_676 ?
W6 O22 P7 O21 -123(3) . . . 3_676 ?
W3 O22 P7 O21 115(3) 3_676 . . 3_676 ?
W4 O22 P7 O21 -1(2) 3_676 . . 3_676 ?
O23 O22 P7 O21 58(2) 3_676 . . . ?
O20 O22 P7 O21 -63(2) 3_676 . . . ?
O21 O22 P7 O21 180.000(3) 3_676 . . . ?
W6 O22 P7 O21 57(3) . . . . ?
W3 O22 P7 O21 -65(3) 3_676 . . . ?
W4 O22 P7 O21 179(2) 3_676 . . . ?
O23 O22 P7 O20 121(2) 3_676 . . 3_676 ?
O21 O22 P7 O20 -117(2) 3_676 . . 3_676 ?
W6 O22 P7 O20 121(3) . . . 3_676 ?
W3 O22 P7 O20 -2(2) 3_676 . . 3_676 ?
W4 O22 P7 O20 -118(3) 3_676 . . 3_676 ?
O23 O22 P7 O20 -59(2) 3_676 . . . ?
O20 O22 P7 O20 180.000(7) 3_676 . . . ?
O21 O22 P7 O20 63(2) 3_676 . . . ?
W6 O22 P7 O20 -59(3) . . . . ?
W3 O22 P7 O20 178(2) 3_676 . . . ?
W4 O22 P7 O20 62(3) 3_676 . . . ?
O23 O21 P7 O23 180.00(2) 3_676 . . . ?
O20 O21 P7 O23 -61(2) 3_676 . . . ?
O22 O21 P7 O23 57(2) 3_676 . . . ?
W5 O21 P7 O23 179(2) . . . . ?
W4 O21 P7 O23 56(3) . . . . ?
W2 O21 P7 O23 -58(3) 3_676 . . . ?
O20 O21 P7 O23 119(2) 3_676 . . 3_676 ?
O22 O21 P7 O23 -123(2) 3_676 . . 3_676 ?
W5 O21 P7 O23 -1(2) . . . 3_676 ?
W4 O21 P7 O23 -124(3) . . . 3_676 ?
W2 O21 P7 O23 122(3) 3_676 . . 3_676 ?
O23 O21 P7 O22 -57(2) 3_676 . . . ?
O20 O21 P7 O22 62(2) 3_676 . . . ?
O22 O21 P7 O22 180.000(3) 3_676 . . . ?
W5 O21 P7 O22 -58(3) . . . . ?
W4 O21 P7 O22 179(2) . . . . ?
W2 O21 P7 O22 65(3) 3_676 . . . ?
O23 O21 P7 O22 123(2) 3_676 . . 3_676 ?
O20 O21 P7 O22 -118(2) 3_676 . . 3_676 ?
W5 O21 P7 O22 122(3) . . . 3_676 ?
W4 O21 P7 O22 -1(2) . . . 3_676 ?
W2 O21 P7 O22 -115(3) 3_676 . . 3_676 ?
O23 O21 P7 O21 131(10) 3_676 . . 3_676 ?
O20 O21 P7 O21 -110(9) 3_676 . . 3_676 ?
O22 O21 P7 O21 8(9) 3_676 . . 3_676 ?
W5 O21 P7 O21 130(10) . . . 3_676 ?
W4 O21 P7 O21 7(8) . . . 3_676 ?
W2 O21 P7 O21 -107(10) 3_676 . . 3_676 ?
O23 O21 P7 O20 -119(2) 3_676 . . 3_676 ?
O22 O21 P7 O20 118(2) 3_676 . . 3_676 ?
W5 O21 P7 O20 -120(3) . . . 3_676 ?
W4 O21 P7 O20 117(3) . . . 3_676 ?
W2 O21 P7 O20 3(2) 3_676 . . 3_676 ?
O23 O21 P7 O20 61(2) 3_676 . . . ?
O20 O21 P7 O20 180.00(2) 3_676 . . . ?
O22 O21 P7 O20 -62(2) 3_676 . . . ?
W5 O21 P7 O20 60(3) . . . . ?
W4 O21 P7 O20 -63(3) . . . . ?
W2 O21 P7 O20 -177(2) 3_676 . . . ?
O23 O20 P7 O23 180.000(11) 3_676 . . . ?
O22 O20 P7 O23 -57(2) 3_676 . . . ?
O21 O20 P7 O23 59(2) 3_676 . . . ?
W3 O20 P7 O23 -59(3) . . . . ?
W1 O20 P7 O23 180(2) . . . . ?
W2 O20 P7 O23 63(3) . . . . ?
O22 O20 P7 O23 123(2) 3_676 . . 3_676 ?
O21 O20 P7 O23 -121(2) 3_676 . . 3_676 ?
W3 O20 P7 O23 121(3) . . . 3_676 ?
W1 O20 P7 O23 0(2) . . . 3_676 ?
W2 O20 P7 O23 -117(3) . . . 3_676 ?
O23 O20 P7 O22 57(2) 3_676 . . . ?
O22 O20 P7 O22 180.000(7) 3_676 . . . ?
O21 O20 P7 O22 -64(2) 3_676 . . . ?
W3 O20 P7 O22 178(2) . . . . ?
W1 O20 P7 O22 56(3) . . . . ?
W2 O20 P7 O22 -61(3) . . . . ?
O23 O20 P7 O22 -123(2) 3_676 . . 3_676 ?
O21 O20 P7 O22 116(2) 3_676 . . 3_676 ?
W3 O20 P7 O22 -2(2) . . . 3_676 ?
W1 O20 P7 O22 -124(3) . . . 3_676 ?
W2 O20 P7 O22 119(3) . . . 3_676 ?
O23 O20 P7 O21 121(2) 3_676 . . 3_676 ?
O22 O20 P7 O21 -116(2) 3_676 . . 3_676 ?
W3 O20 P7 O21 -118(3) . . . 3_676 ?
W1 O20 P7 O21 120(2) . . . 3_676 ?
W2 O20 P7 O21 3(2) . . . 3_676 ?
O23 O20 P7 O21 -59(2) 3_676 . . . ?
O22 O20 P7 O21 64(2) 3_676 . . . ?
O21 O20 P7 O21 180.000(18) 3_676 . . . ?
W3 O20 P7 O21 62(3) . . . . ?
W1 O20 P7 O21 -60(2) . . . . ?
W2 O20 P7 O21 -177(2) . . . . ?
O23 O20 P7 O20 -78(100) 3_676 . . 3_676 ?
O22 O20 P7 O20 45(100) 3_676 . . 3_676 ?
O21 O20 P7 O20 161(100) 3_676 . . 3_676 ?
W3 O20 P7 O20 43(100) . . . 3_676 ?
W1 O20 P7 O20 -79(100) . . . 3_676 ?
W2 O20 P7 O20 164(100) . . . 3_676 ?
O42 O45 P8 O45 -131(100) 3_775 . . 3_775 ?
O43 O45 P8 O45 -5(100) 3_775 . . 3_775 ?
O44 O45 P8 O45 108(100) 3_775 . . 3_775 ?
W7 O45 P8 O45 -128(100) 3_775 . . 3_775 ?
O43 O45 P8 O42 126(3) 3_775 . . 3_775 ?
O44 O45 P8 O42 -122(3) 3_775 . . 3_775 ?
W7 O45 P8 O42 3(2) 3_775 . . 3_775 ?
O42 O45 P8 O42 180.000(7) 3_775 . . . ?
O43 O45 P8 O42 -54(3) 3_775 . . . ?
O44 O45 P8 O42 58(3) 3_775 . . . ?
W7 O45 P8 O42 -177(2) 3_775 . . . ?
O42 O45 P8 O43 54(3) 3_775 . . . ?
O43 O45 P8 O43 180.000(5) 3_775 . . . ?
O44 O45 P8 O43 -67(2) 3_775 . . . ?
W7 O45 P8 O43 57(3) 3_775 . . . ?
O42 O45 P8 O43 -126(3) 3_775 . . 3_775 ?
O44 O45 P8 O43 113(2) 3_775 . . 3_775 ?
W7 O45 P8 O43 -123(3) 3_775 . . 3_775 ?
O42 O45 P8 O44 122(3) 3_775 . . 3_775 ?
O43 O45 P8 O44 -113(2) 3_775 . . 3_775 ?
W7 O45 P8 O44 124(3) 3_775 . . 3_775 ?
O42 O45 P8 O44 -58(3) 3_775 . . . ?
O43 O45 P8 O44 67(2) 3_775 . . . ?
O44 O45 P8 O44 180.000(2) 3_775 . . . ?
W7 O45 P8 O44 -56(3) 3_775 . . . ?
O45 O42 P8 O45 180.000(9) 3_775 . . . ?
O43 O42 P8 O45 56(3) 3_775 . . . ?
O44 O42 P8 O45 -61(3) 3_775 . . . ?
W7 O42 P8 O45 -177(2) . . . . ?
W8 O42 P8 O45 54(3) . . . . ?
O43 O42 P8 O45 -124(3) 3_775 . . 3_775 ?
O44 O42 P8 O45 119(3) 3_775 . . 3_775 ?
W7 O42 P8 O45 3(2) . . . 3_775 ?
W8 O42 P8 O45 -126(3) . . . 3_775 ?
O45 O42 P8 O42 73(100) 3_775 . . 3_775 ?
O43 O42 P8 O42 -52(100) 3_775 . . 3_775 ?
O44 O42 P8 O42 -169(100) 3_775 . . 3_775 ?
W7 O42 P8 O42 75(100) . . . 3_775 ?
W8 O42 P8 O42 -53(100) . . . 3_775 ?
O45 O42 P8 O43 -56(3) 3_775 . . . ?
O43 O42 P8 O43 180.000(10) 3_775 . . . ?
O44 O42 P8 O43 63(2) 3_775 . . . ?
W7 O42 P8 O43 -53(3) . . . . ?
W8 O42 P8 O43 179(2) . . . . ?
O45 O42 P8 O43 124(3) 3_775 . . 3_775 ?
O44 O42 P8 O43 -117(2) 3_775 . . 3_775 ?
W7 O42 P8 O43 127(3) . . . 3_775 ?
W8 O42 P8 O43 -1(2) . . . 3_775 ?
O45 O42 P8 O44 -119(3) 3_775 . . 3_775 ?
O43 O42 P8 O44 117(2) 3_775 . . 3_775 ?
W7 O42 P8 O44 -116(3) . . . 3_775 ?
W8 O42 P8 O44 115(3) . . . 3_775 ?
O45 O42 P8 O44 61(3) 3_775 . . . ?
O43 O42 P8 O44 -63(2) 3_775 . . . ?
O44 O42 P8 O44 180.000(2) 3_775 . . . ?
W7 O42 P8 O44 64(3) . . . . ?
W8 O42 P8 O44 -65(3) . . . . ?
O42 O43 P8 O45 -51(3) 3_775 . . . ?
O45 O43 P8 O45 180.000(6) 3_775 . . . ?
W8 O43 P8 O45 -52(3) 3_775 . . . ?
W11 O43 P8 O45 -178(2) . . . . ?
W10 O43 P8 O45 66(3) . . . . ?
O42 O43 P8 O45 129(3) 3_775 . . 3_775 ?
W8 O43 P8 O45 128(3) 3_775 . . 3_775 ?
W11 O43 P8 O45 2(2) . . . 3_775 ?
W10 O43 P8 O45 -114(3) . . . 3_775 ?
O45 O43 P8 O42 -129(3) 3_775 . . 3_775 ?
W8 O43 P8 O42 -1(2) 3_775 . . 3_775 ?
W11 O43 P8 O42 -127(3) . . . 3_775 ?
W10 O43 P8 O42 117(3) . . . 3_775 ?
O42 O43 P8 O42 180.000(10) 3_775 . . . ?
O45 O43 P8 O42 51(3) 3_775 . . . ?
W8 O43 P8 O42 179(2) 3_775 . . . ?
W11 O43 P8 O42 53(3) . . . . ?
W10 O43 P8 O42 -63(3) . . . . ?
O42 O43 P8 O43 105(100) 3_775 . . 3_775 ?
O45 O43 P8 O43 -24(100) 3_775 . . 3_775 ?
W8 O43 P8 O43 104(100) 3_775 . . 3_775 ?
W11 O43 P8 O43 -22(100) . . . 3_775 ?
W10 O43 P8 O43 -138(100) . . . 3_775 ?
O42 O43 P8 O44 -119(2) 3_775 . . 3_775 ?
O45 O43 P8 O44 112(2) 3_775 . . 3_775 ?
W8 O43 P8 O44 -120(3) 3_775 . . 3_775 ?
W11 O43 P8 O44 114(3) . . . 3_775 ?
W10 O43 P8 O44 -2(2) . . . 3_775 ?
O42 O43 P8 O44 61(2) 3_775 . . . ?
O45 O43 P8 O44 -68(2) 3_775 . . . ?
W8 O43 P8 O44 60(3) 3_775 . . . ?
W11 O43 P8 O44 -66(3) . . . . ?
W10 O43 P8 O44 178(2) . . . . ?
O42 O44 P8 O45 54(2) 3_775 . . . ?
O45 O44 P8 O45 180.000(2) 3_775 . . . ?
W9 O44 P8 O45 58(3) 3_775 . . . ?
W10 O44 P8 O45 -68(3) 3_775 . . . ?
W12 O44 P8 O45 180(2) . . . . ?
O42 O44 P8 O45 -126(2) 3_775 . . 3_775 ?
W9 O44 P8 O45 -122(3) 3_775 . . 3_775 ?
W10 O44 P8 O45 112(3) 3_775 . . 3_775 ?
W12 O44 P8 O45 0(2) . . . 3_775 ?
O45 O44 P8 O42 126(2) 3_775 . . 3_775 ?
W9 O44 P8 O42 4(2) 3_775 . . 3_775 ?
W10 O44 P8 O42 -122(3) 3_775 . . 3_775 ?
W12 O44 P8 O42 126(3) . . . 3_775 ?
O42 O44 P8 O42 180.000(3) 3_775 . . . ?
O45 O44 P8 O42 -54(2) 3_775 . . . ?
W9 O44 P8 O42 -176(2) 3_775 . . . ?
W10 O44 P8 O42 58(3) 3_775 . . . ?
W12 O44 P8 O42 -54(3) . . . . ?
O42 O44 P8 O43 -60(2) 3_775 . . . ?
O45 O44 P8 O43 66(2) 3_775 . . . ?
W9 O44 P8 O43 -56(3) 3_775 . . . ?
W10 O44 P8 O43 178(2) 3_775 . . . ?
W12 O44 P8 O43 66(3) . . . . ?
O42 O44 P8 O43 120(2) 3_775 . . 3_775 ?
O45 O44 P8 O43 -114(2) 3_775 . . 3_775 ?
W9 O44 P8 O43 124(3) 3_775 . . 3_775 ?
W10 O44 P8 O43 -2(2) 3_775 . . 3_775 ?
W12 O44 P8 O43 -114(3) . . . 3_775 ?
O42 O44 P8 O44 155(2) 3_775 . . 3_775 ?
O45 O44 P8 O44 -79.2(16) 3_775 . . 3_775 ?
W9 O44 P8 O44 159(3) 3_775 . . 3_775 ?
W10 O44 P8 O44 33.0(19) 3_775 . . 3_775 ?
W12 O44 P8 O44 -79.3(16) . . . 3_775 ?
O1 P1 C1 C2 69(3) . . . . ?
O3 P1 C1 C2 -57(3) . . . . ?
O2 P1 C1 C2 -166(2) . . . . ?
P1 C1 C2 P2 -86(3) . . . . ?
O4 P2 C2 C1 56(3) . . . . ?
O6 P2 C2 C1 -67(3) . . . . ?
O5 P2 C2 C1 174(2) . . . . ?
P1 O2 C3 C4 -96(3) . . . . ?
P1 O3 C5 C6 115(3) . . . . ?
P2 O5 C7 C8 -154(3) . . . . ?
P2 O6 C9 C10 169(2) . . . . ?
O8 P3 C11 C12 175(3) . . . . ?
O7 P3 C11 C12 -62(3) . . . . ?
O9 P3 C11 C12 57(3) . . . . ?
P3 C11 C12 P4 93(3) . . . . ?
O10 P4 C12 C11 -52(3) . . . . ?
O11 P4 C12 C11 72(3) . . . . ?
O12 P4 C12 C11 -174(2) . . . . ?
P3 O8 C13 C14 165(2) . . . . ?
P3 O9 C15 C16 -159(2) . . . . ?
P4 O11 C17 C18 -163(2) . . . . ?
P4 O12 C19 C20 155(2) . . . . ?
O13 P5 C21 C22 -68(3) . . . . ?
O14 P5 C21 C22 166(3) . . . . ?
O15 P5 C21 C22 50(3) . . . . ?
P5 C21 C22 P6 88(3) . . . . ?
O16 P6 C22 C21 -61(4) . . . . ?
O18 P6 C22 C21 58(3) . . . . ?
O17 P6 C22 C21 179(3) . . . . ?
P5 O14 C23 C24 179(3) . . . . ?
P5 O15 C25 C26 179(3) . . . . ?
P6 O17 C27 C28 121(3) . . . . ?
P6 O18 C29 C30 147(3) . . . . ?
